data_7101727
loop_
_publ_author_name
'Sa\~nudo, E Carolina'
'Muryn, Christopher A'
'Helliwell, Madeleine A'
'Timco, Grigore A'
'Wernsdorfer, Wolfgang'
'Winpenny, Richard E P'

_publ_section_title
;
 Al, Ga and In heterometallic wheels and their by-products.
;
_journal_issue 8
_journal_name_full 'Chemical communications (Cambridge, England)'
_journal_page_first 801
_journal_page_last 803
_journal_paper_doi 10.1039/b613877b
_journal_year 2007
_chemical_formula_sum 'C344 H640 Al28 F32 N4 Ni4 O128'
_chemical_formula_weight 8478.88
_chemical_name_systematic
;
?
;
_space_group_IT_number 15
_symmetry_cell_setting monoclinic
_symmetry_space_group_name_Hall '-C 2yc'
_symmetry_space_group_name_H-M 'C 1 2/c 1'
_atom_sites_solution_hydrogens geom
_atom_sites_solution_primary direct
_atom_sites_solution_secondary difmap
_audit_creation_method SHELXL-97
_cell_angle_alpha 90.00
_cell_angle_beta 111.00(3)
_cell_angle_gamma 90.00
_cell_formula_units_Z 1
_cell_length_a 26.016(5)
_cell_length_b 20.219(4)
_cell_length_c 25.896(5)
_cell_measurement_reflns_used 4385
_cell_measurement_temperature 150(2)
_cell_measurement_theta_max 25.4
_cell_measurement_theta_min 3.1
_cell_volume 12717(4)
_computing_cell_refinement 'Bruker SAINT'
_computing_data_collection 'Bruker APEX2'
_computing_data_reduction 'Bruker SAINT'
_computing_molecular_graphics 'Bruker SHELXTL'
_computing_publication_material 'Bruker SHELXTL and local programs'
_computing_structure_refinement 'Bruker SHELXTL'
_computing_structure_solution 'Bruker SHELXTL'
_diffrn_ambient_temperature 150(2)
_diffrn_measured_fraction_theta_full 0.992
_diffrn_measured_fraction_theta_max 0.992
_diffrn_measurement_device_type 'Bruker APEXII CCD diffractometer'
_diffrn_measurement_method '\w rotation with narrow frames'
_diffrn_radiation_monochromator 'silicon 111'
_diffrn_radiation_source 'Daresbury SRS station 9.8'
_diffrn_radiation_type synchrotron
_diffrn_radiation_wavelength 0.8460
_diffrn_reflns_av_R_equivalents 0.0394
_diffrn_reflns_av_sigmaI/netI 0.0405
_diffrn_reflns_limit_h_max 30
_diffrn_reflns_limit_h_min -30
_diffrn_reflns_limit_k_max 24
_diffrn_reflns_limit_k_min -23
_diffrn_reflns_limit_l_max 30
_diffrn_reflns_limit_l_min -30
_diffrn_reflns_number 41490
_diffrn_reflns_theta_full 25.03
_diffrn_reflns_theta_max 25.03
_diffrn_reflns_theta_min 3.09
_exptl_absorpt_coefficient_mu 0.275
_exptl_absorpt_correction_T_max 0.9945
_exptl_absorpt_correction_T_min 0.9864
_exptl_absorpt_correction_type multi-scan
_exptl_crystal_colour Clear
_exptl_crystal_density_diffrn 1.107
_exptl_crystal_density_method 'not measured'
_exptl_crystal_description Rhomdoid
_exptl_crystal_F_000 4520
_exptl_crystal_size_max 0.05
_exptl_crystal_size_mid 0.03
_exptl_crystal_size_min 0.02
_refine_diff_density_max 0.892
_refine_diff_density_min -0.638
_refine_diff_density_rms 0.155
_refine_ls_extinction_method none
_refine_ls_goodness_of_fit_ref 1.175
_refine_ls_hydrogen_treatment constr
_refine_ls_matrix_type full
_refine_ls_number_parameters 1215
_refine_ls_number_reflns 11236
_refine_ls_number_restraints 4357
_refine_ls_restrained_S_all 1.070
_refine_ls_R_factor_all 0.1257
_refine_ls_R_factor_gt 0.1184
_refine_ls_shift/su_max 0.001
_refine_ls_shift/su_mean 0.000
_refine_ls_structure_factor_coef Fsqd
_refine_ls_weighting_details 'calc w=1/[\s^2^(Fo^2^)+(0.0786P)^2^+137.3562P] where P=(Fo^2^+2Fc^2^)/3'
_refine_ls_weighting_scheme calc
_refine_ls_wR_factor_gt 0.3005
_refine_ls_wR_factor_ref 0.3047
_reflns_number_gt 10010
_reflns_number_total 11236
_reflns_threshold_expression >2sigma(I)
_cod_data_source_file b613877b.txt
_cod_data_source_block new1
_cod_original_sg_symbol_H-M C2/c
_cod_database_code 7101727

loop_
_symmetry_equiv_pos_as_xyz
'x, y, z'
'-x, y, -z+1/2'
'x+1/2, y+1/2, z'
'-x+1/2, y+1/2, -z+1/2'
'-x, -y, -z'
'x, -y, z-1/2'
'-x+1/2, -y+1/2, -z'
'x+1/2, -y+1/2, z-1/2'

loop_
_atom_site_label
_atom_site_type_symbol
_atom_site_fract_x
_atom_site_fract_y
_atom_site_fract_z
_atom_site_U_iso_or_equiv
_atom_site_adp_type
_atom_site_occupancy
_atom_site_symmetry_multiplicity
_atom_site_calc_flag
_atom_site_refinement_flags
_atom_site_disorder_assembly
_atom_site_disorder_group
Al1 Al 0.0000 -0.19574(10) 0.2500 0.0387(5) Uani 0.87 2 d SPD . .
Al3 Al 0.16849(6) 0.02060(8) 0.35189(7) 0.0470(4) Uani 0.88 1 d PD . .
Al5 Al 0.0000 0.23550(10) 0.2500 0.0500(6) Uani 0.87 2 d SPD . .
Ni1 Ni 0.0000 -0.19574(10) 0.2500 0.0387(5) Uani 0.13 2 d SP . .
Ni3 Ni 0.16849(6) 0.02060(8) 0.35189(7) 0.0470(4) Uani 0.13 1 d P . .
Ni5 Ni 0.0000 0.23550(10) 0.2500 0.0500(6) Uani 0.13 2 d SP . .
F1 F 0.05347(11) -0.12942(14) 0.26522(12) 0.0352(7) Uani 1 1 d D A .
F2 F 0.11266(11) -0.04081(13) 0.33428(12) 0.0316(6) Uani 1 1 d D A .
F3 F 0.12147(11) 0.08252(14) 0.30667(11) 0.0307(6) Uani 1 1 d D B .
Al2 Al 0.1249(2) -0.1310(3) 0.3157(2) 0.0270(11) Uani 0.44 1 d PD A 1
Al4 Al 0.1223(3) 0.1741(3) 0.3148(2) 0.0313(14) Uani 0.44 1 d PD B 1
Ni2 Ni 0.1249(2) -0.1310(3) 0.3157(2) 0.0270(11) Uani 0.06 1 d P A 1
Ni4 Ni 0.1223(3) 0.1741(3) 0.3148(2) 0.0313(14) Uani 0.06 1 d P B 1
F4 F 0.0459(5) 0.1741(12) 0.2983(15) 0.028(6) Uani 0.50 1 d PDU B 1
O1 O 0.0507(4) -0.2658(5) 0.2750(4) 0.042(3) Uani 0.50 1 d PDU A 1
O2 O 0.1338(4) -0.2199(5) 0.2981(5) 0.055(3) Uani 0.50 1 d PDU A 1
C1 C 0.1015(5) -0.2686(7) 0.2852(11) 0.047(6) Uani 0.50 1 d PDU A 1
C2 C 0.1287(7) -0.3360(8) 0.2885(9) 0.072(7) Uani 0.50 1 d PDU A 1
C3 C 0.1801(10) -0.3279(16) 0.2751(15) 0.181(17) Uani 0.50 1 d PDU A 1
H3A H 0.1870 -0.3679 0.2587 0.217 Uiso 0.50 1 calc PR A 1
H3B H 0.2108 -0.3188 0.3085 0.217 Uiso 0.50 1 calc PR A 1
H3C H 0.1753 -0.2919 0.2497 0.217 Uiso 0.50 1 calc PR A 1
C4 C 0.0893(13) -0.3823(12) 0.2473(12) 0.123(13) Uani 0.50 1 d PDU A 1
H4A H 0.0559 -0.3858 0.2550 0.147 Uiso 0.50 1 calc PR A 1
H4B H 0.1059 -0.4253 0.2502 0.147 Uiso 0.50 1 calc PR A 1
H4C H 0.0810 -0.3654 0.2106 0.147 Uiso 0.50 1 calc PR A 1
C5 C 0.1428(13) -0.3629(14) 0.3462(10) 0.157(15) Uani 0.50 1 d PDU A 1
H5A H 0.1728 -0.3381 0.3714 0.188 Uiso 0.50 1 calc PR A 1
H5B H 0.1531 -0.4086 0.3470 0.188 Uiso 0.50 1 calc PR A 1
H5C H 0.1113 -0.3592 0.3571 0.188 Uiso 0.50 1 calc PR A 1
O3 O 0.0061(7) -0.1821(8) 0.3248(4) 0.054(5) Uani 0.50 1 d PDU A 1
O4 O 0.0936(4) -0.1575(6) 0.3692(5) 0.043(3) Uani 0.50 1 d PDU A 1
C6 C 0.0468(6) -0.1735(14) 0.3697(5) 0.039(4) Uani 0.50 1 d PDU A 1
C7 C 0.0426(6) -0.1894(9) 0.4254(5) 0.057(5) Uani 0.50 1 d PDU A 1
C8 C 0.0788(12) -0.2494(14) 0.4476(11) 0.109(10) Uani 0.50 1 d PDU A 1
H8A H 0.1146 -0.2415 0.4461 0.131 Uiso 0.50 1 calc PR A 1
H8B H 0.0626 -0.2873 0.4255 0.131 Uiso 0.50 1 calc PR A 1
H8C H 0.0821 -0.2572 0.4852 0.131 Uiso 0.50 1 calc PR A 1
C9 C -0.0160(7) -0.2013(15) 0.4213(9) 0.120(10) Uani 0.50 1 d PDU A 1
H9A H -0.0380 -0.1632 0.4053 0.144 Uiso 0.50 1 calc PR A 1
H9B H -0.0168 -0.2090 0.4575 0.144 Uiso 0.50 1 calc PR A 1
H9C H -0.0304 -0.2392 0.3984 0.144 Uiso 0.50 1 calc PR A 1
C10 C 0.0663(13) -0.1319(13) 0.4651(8) 0.147(12) Uani 0.50 1 d PDU A 1
H10A H 0.1003 -0.1177 0.4619 0.176 Uiso 0.50 1 calc PR A 1
H10B H 0.0730 -0.1461 0.5023 0.176 Uiso 0.50 1 calc PR A 1
H10C H 0.0406 -0.0959 0.4559 0.176 Uiso 0.50 1 calc PR A 1
O5 O 0.1518(4) -0.0991(5) 0.2626(4) 0.036(2) Uani 0.50 1 d PDU A 1
O6 O 0.1957(4) -0.0060(7) 0.2995(5) 0.044(3) Uani 0.50 1 d PDU A 1
C11 C 0.1830(9) -0.0512(9) 0.2645(7) 0.042(4) Uani 0.50 1 d PDU A 1
C12 C 0.2132(4) -0.0453(7) 0.2242(5) 0.052(3) Uani 0.50 1 d PDU A 1
C13 C 0.2746(4) -0.0448(10) 0.2572(6) 0.082(5) Uani 0.50 1 d PDU A 1
H13A H 0.2945 -0.0488 0.2324 0.098 Uiso 0.50 1 calc PR A 1
H13B H 0.2838 -0.0812 0.2827 0.098 Uiso 0.50 1 calc PR A 1
H13C H 0.2845 -0.0040 0.2773 0.098 Uiso 0.50 1 calc PR A 1
C14 C 0.1985(9) 0.0217(9) 0.1957(8) 0.101(7) Uani 0.50 1 d PDU A 1
H14A H 0.2226 0.0310 0.1760 0.121 Uiso 0.50 1 calc PR A 1
H14B H 0.2024 0.0554 0.2229 0.121 Uiso 0.50 1 calc PR A 1
H14C H 0.1611 0.0208 0.1702 0.121 Uiso 0.50 1 calc PR A 1
C15 C 0.1971(9) -0.0989(10) 0.1819(8) 0.114(8) Uani 0.50 1 d PDU A 1
H15A H 0.1996 -0.1409 0.1999 0.137 Uiso 0.50 1 calc PR A 1
H15B H 0.2215 -0.0984 0.1614 0.137 Uiso 0.50 1 calc PR A 1
H15C H 0.1600 -0.0918 0.1571 0.137 Uiso 0.50 1 calc PR A 1
O7 O 0.1948(4) -0.1356(5) 0.3715(4) 0.049(2) Uani 0.50 1 d PDU A 1
O8 O 0.2100(4) -0.0352(4) 0.4104(4) 0.044(2) Uani 0.50 1 d PDU A 1
C16 C 0.2209(7) -0.0963(6) 0.4093(7) 0.039(6) Uani 0.50 1 d PDU A 1
C17 C 0.2691(6) -0.1242(8) 0.4572(6) 0.068(6) Uani 0.50 1 d PDU A 1
C18 C 0.2804(9) -0.1940(8) 0.4434(9) 0.111(8) Uani 0.50 1 d PDU A 1
H18A H 0.2505 -0.2222 0.4428 0.133 Uiso 0.50 1 calc PR A 1
H18B H 0.3139 -0.2096 0.4708 0.133 Uiso 0.50 1 calc PR A 1
H18C H 0.2839 -0.1946 0.4077 0.133 Uiso 0.50 1 calc PR A 1
C19 C 0.2535(12) -0.1224(14) 0.5078(7) 0.128(9) Uani 0.50 1 d PDU A 1
H19A H 0.2181 -0.1429 0.4996 0.154 Uiso 0.50 1 calc PR A 1
H19B H 0.2518 -0.0773 0.5187 0.154 Uiso 0.50 1 calc PR A 1
H19C H 0.2805 -0.1459 0.5374 0.154 Uiso 0.50 1 calc PR A 1
C20 C 0.3188(7) -0.0806(13) 0.4665(15) 0.187(16) Uani 0.50 1 d PDU A 1
H20A H 0.3200 -0.0471 0.4932 0.224 Uiso 0.50 1 calc PR A 1
H20B H 0.3164 -0.0601 0.4323 0.224 Uiso 0.50 1 calc PR A 1
H20C H 0.3517 -0.1069 0.4801 0.224 Uiso 0.50 1 calc PR A 1
O9 O 0.2242(4) 0.0821(4) 0.3832(4) 0.038(2) Uani 0.50 1 d PDU B 1
O10 O 0.1984(3) 0.1758(4) 0.3356(4) 0.043(2) Uani 0.50 1 d PDU B 1
C21 C 0.2349(5) 0.1372(7) 0.3661(9) 0.040(6) Uani 0.50 1 d PDU B 1
C22 C 0.2935(6) 0.1634(10) 0.3917(9) 0.074(8) Uani 0.50 1 d PDU B 1
C23 C 0.2995(12) 0.1911(19) 0.4480(11) 0.190(17) Uani 0.50 1 d PDU B 1
H23A H 0.2770 0.2299 0.4434 0.228 Uiso 0.50 1 calc PR B 1
H23B H 0.3373 0.2025 0.4678 0.228 Uiso 0.50 1 calc PR B 1
H23C H 0.2879 0.1585 0.4686 0.228 Uiso 0.50 1 calc PR B 1
C24 C 0.3354(10) 0.1091(15) 0.3988(15) 0.189(19) Uani 0.50 1 d PDU B 1
H24A H 0.3193 0.0672 0.4018 0.226 Uiso 0.50 1 calc PR B 1
H24B H 0.3668 0.1171 0.4316 0.226 Uiso 0.50 1 calc PR B 1
H24C H 0.3466 0.1085 0.3673 0.226 Uiso 0.50 1 calc PR B 1
C25 C 0.3031(13) 0.2165(17) 0.3556(15) 0.24(2) Uani 0.50 1 d PDU B 1
H25A H 0.2921 0.2006 0.3182 0.291 Uiso 0.50 1 calc PR B 1
H25B H 0.3415 0.2277 0.3687 0.291 Uiso 0.50 1 calc PR B 1
H25C H 0.2820 0.2549 0.3567 0.291 Uiso 0.50 1 calc PR B 1
O11 O 0.1343(4) 0.0501(5) 0.4053(4) 0.039(2) Uani 0.50 1 d PDU B 1
O12 O 0.1253(5) 0.1596(5) 0.3884(4) 0.036(2) Uani 0.50 1 d PDU B 1
C26 C 0.1277(10) 0.1093(6) 0.4186(6) 0.031(4) Uani 0.50 1 d PDU B 1
C27 C 0.1281(6) 0.1229(7) 0.4768(5) 0.052(4) Uani 0.50 1 d PDU B 1
C28 C 0.1880(7) 0.1353(13) 0.5124(9) 0.079(7) Uani 0.50 1 d PDU B 1
H28A H 0.1905 0.1477 0.5490 0.095 Uiso 0.50 1 calc PR B 1
H28B H 0.2024 0.1703 0.4965 0.095 Uiso 0.50 1 calc PR B 1
H28C H 0.2090 0.0958 0.5142 0.095 Uiso 0.50 1 calc PR B 1
C29 C 0.1054(10) 0.0647(8) 0.4982(7) 0.091(6) Uani 0.50 1 d PDU B 1
H29A H 0.0991 0.0773 0.5311 0.109 Uiso 0.50 1 calc PR B 1
H29B H 0.1314 0.0289 0.5065 0.109 Uiso 0.50 1 calc PR B 1
H29C H 0.0714 0.0507 0.4705 0.109 Uiso 0.50 1 calc PR B 1
C30 C 0.0945(8) 0.1844(8) 0.4765(8) 0.090(6) Uani 0.50 1 d PDU B 1
H30A H 0.0563 0.1757 0.4560 0.107 Uiso 0.50 1 calc PR B 1
H30B H 0.1068 0.2202 0.4595 0.107 Uiso 0.50 1 calc PR B 1
H30C H 0.0991 0.1961 0.5138 0.107 Uiso 0.50 1 calc PR B 1
O13 O 0.1147(4) 0.1848(5) 0.2402(4) 0.033(2) Uani 0.50 1 d PDU B 1
O14 O 0.0389(5) 0.2479(6) 0.2047(6) 0.050(4) Uani 0.50 1 d PDU B 1
C31 C 0.0824(7) 0.2222(9) 0.2045(6) 0.041(4) Uani 0.50 1 d PDU B 1
C32 C 0.0928(5) 0.2425(5) 0.1527(5) 0.052(3) Uani 0.50 1 d PDU B 1
C33 C 0.1025(6) 0.3168(5) 0.1575(7) 0.068(4) Uani 0.50 1 d PDU B 1
H33A H 0.1325 0.3265 0.1912 0.081 Uiso 0.50 1 calc PR B 1
H33B H 0.0698 0.3386 0.1577 0.081 Uiso 0.50 1 calc PR B 1
H33C H 0.1113 0.3321 0.1265 0.081 Uiso 0.50 1 calc PR B 1
C34 C 0.0418(7) 0.2271(10) 0.1021(5) 0.080(5) Uani 0.50 1 d PDU B 1
H34A H 0.0470 0.2433 0.0695 0.096 Uiso 0.50 1 calc PR B 1
H34B H 0.0103 0.2482 0.1059 0.096 Uiso 0.50 1 calc PR B 1
H34C H 0.0361 0.1801 0.0991 0.096 Uiso 0.50 1 calc PR B 1
C35 C 0.1413(8) 0.2062(10) 0.1489(8) 0.105(7) Uani 0.50 1 d PDU B 1
H35A H 0.1734 0.2167 0.1804 0.126 Uiso 0.50 1 calc PR B 1
H35B H 0.1470 0.2190 0.1157 0.126 Uiso 0.50 1 calc PR B 1
H35C H 0.1345 0.1594 0.1481 0.126 Uiso 0.50 1 calc PR B 1
O15 O 0.1235(4) 0.2645(4) 0.3286(4) 0.044(2) Uani 0.50 1 d PDU B 1
O16 O 0.0366(3) 0.2985(5) 0.3061(4) 0.041(2) Uani 0.50 1 d PDU B 1
C36 C 0.0878(5) 0.3062(7) 0.3291(8) 0.052(7) Uani 0.50 1 d PDU B 1
C37 C 0.1084(6) 0.3738(7) 0.3546(7) 0.044(5) Uani 0.50 1 d PDU B 1
C38 C 0.1697(6) 0.3717(10) 0.3866(8) 0.060(5) Uani 0.50 1 d PDU B 1
H38A H 0.1828 0.4156 0.3983 0.072 Uiso 0.50 1 calc PR B 1
H38B H 0.1882 0.3543 0.3634 0.072 Uiso 0.50 1 calc PR B 1
H38C H 0.1770 0.3438 0.4184 0.072 Uiso 0.50 1 calc PR B 1
C39 C 0.0778(9) 0.3893(15) 0.3928(11) 0.110(11) Uani 0.50 1 d PDU B 1
H39A H 0.0396 0.3961 0.3714 0.132 Uiso 0.50 1 calc PR B 1
H39B H 0.0929 0.4286 0.4135 0.132 Uiso 0.50 1 calc PR B 1
H39C H 0.0816 0.3530 0.4177 0.132 Uiso 0.50 1 calc PR B 1
C40 C 0.0961(12) 0.4245(12) 0.3087(11) 0.139(15) Uani 0.50 1 d PDU B 1
H40A H 0.0587 0.4196 0.2840 0.167 Uiso 0.50 1 calc PR B 1
H40B H 0.1205 0.4178 0.2888 0.167 Uiso 0.50 1 calc PR B 1
H40C H 0.1014 0.4681 0.3244 0.167 Uiso 0.50 1 calc PR B 1
Al2A Al 0.1182(2) -0.1325(3) 0.3304(2) 0.0291(12) Uani 0.44 1 d PD A 2
Al4A Al 0.1192(3) 0.1711(3) 0.3313(2) 0.0295(13) Uani 0.44 1 d PD B 2
Ni2A Ni 0.1182(2) -0.1325(3) 0.3304(2) 0.0291(12) Uani 0.06 1 d P A 2
Ni4A Ni 0.1192(3) 0.1711(3) 0.3313(2) 0.0295(13) Uani 0.06 1 d P B 2
F4A F 0.0435(5) 0.1666(12) 0.2901(15) 0.020(4) Uani 0.50 1 d PDU B 2
O1A O 0.0557(4) -0.2594(5) 0.2540(4) 0.037(2) Uani 0.50 1 d PDU A 2
O2A O 0.1278(4) -0.2233(4) 0.3260(5) 0.051(3) Uani 0.50 1 d PDU A 2
C1A C 0.1032(6) -0.2657(7) 0.2902(9) 0.039(6) Uani 0.50 1 d PDU A 2
C2A C 0.1286(6) -0.3347(7) 0.2961(8) 0.056(5) Uani 0.50 1 d PDU A 2
C3A C 0.1902(7) -0.3287(14) 0.3147(13) 0.120(10) Uani 0.50 1 d PDU A 2
H3A1 H 0.1999 -0.3081 0.2860 0.144 Uiso 0.50 1 calc PR A 2
H3A2 H 0.2064 -0.3719 0.3223 0.144 Uiso 0.50 1 calc PR A 2
H3A3 H 0.2035 -0.3022 0.3476 0.144 Uiso 0.50 1 calc PR A 2
C4A C 0.1056(13) -0.3720(13) 0.2420(11) 0.111(10) Uani 0.50 1 d PDU A 2
H4A1 H 0.0661 -0.3723 0.2297 0.134 Uiso 0.50 1 calc PR A 2
H4A2 H 0.1190 -0.4167 0.2473 0.134 Uiso 0.50 1 calc PR A 2
H4A3 H 0.1169 -0.3508 0.2147 0.134 Uiso 0.50 1 calc PR A 2
C5A C 0.1129(9) -0.3706(11) 0.3395(11) 0.083(7) Uani 0.50 1 d PDU A 2
H5A1 H 0.1276 -0.3473 0.3740 0.100 Uiso 0.50 1 calc PR A 2
H5A2 H 0.1275 -0.4147 0.3440 0.100 Uiso 0.50 1 calc PR A 2
H5A3 H 0.0735 -0.3725 0.3280 0.100 Uiso 0.50 1 calc PR A 2
O3A O 0.0050(8) -0.2070(7) 0.3235(4) 0.049(4) Uani 0.50 1 d PDU A 2
O4A O 0.0749(4) -0.1434(6) 0.3752(5) 0.035(2) Uani 0.50 1 d PDU A 2
C6A C 0.0348(8) -0.1813(12) 0.3685(6) 0.036(4) Uani 0.50 1 d PDU A 2
C7A C 0.0221(6) -0.2030(7) 0.4190(5) 0.043(4) Uani 0.50 1 d PDU A 2
C8A C 0.0626(12) -0.2575(13) 0.4461(13) 0.128(13) Uani 0.50 1 d PDU A 2
H8A1 H 0.0568 -0.2942 0.4211 0.154 Uiso 0.50 1 calc PR A 2
H8A2 H 0.0573 -0.2716 0.4793 0.154 Uiso 0.50 1 calc PR A 2
H8A3 H 0.0995 -0.2412 0.4552 0.154 Uiso 0.50 1 calc PR A 2
C9A C -0.0370(8) -0.2269(14) 0.4009(9) 0.097(8) Uani 0.50 1 d PDU A 2
H9A1 H -0.0615 -0.1908 0.3849 0.116 Uiso 0.50 1 calc PR A 2
H9A2 H -0.0442 -0.2436 0.4324 0.116 Uiso 0.50 1 calc PR A 2
H9A3 H -0.0428 -0.2615 0.3741 0.116 Uiso 0.50 1 calc PR A 2
C10A C 0.0302(9) -0.1451(8) 0.4581(8) 0.075(5) Uani 0.50 1 d PDU A 2
H10D H 0.0285 -0.1603 0.4926 0.090 Uiso 0.50 1 calc PR A 2
H10E H 0.0017 -0.1130 0.4421 0.090 Uiso 0.50 1 calc PR A 2
H10F H 0.0654 -0.1252 0.4644 0.090 Uiso 0.50 1 calc PR A 2
O5A O 0.1608(4) -0.1179(5) 0.2860(4) 0.038(2) Uani 0.50 1 d PDU A 2
O6A O 0.1760(5) -0.0096(7) 0.2854(5) 0.045(4) Uani 0.50 1 d PDU A 2
C11A C 0.1781(9) -0.0679(7) 0.2674(7) 0.036(4) Uani 0.50 1 d PDU A 2
C12A C 0.2020(5) -0.0835(6) 0.2227(5) 0.054(3) Uani 0.50 1 d PDU A 2
C13A C 0.2506(7) -0.1301(10) 0.2468(7) 0.095(6) Uani 0.50 1 d PDU A 2
H13D H 0.2662 -0.1399 0.2193 0.114 Uiso 0.50 1 calc PR A 2
H13E H 0.2383 -0.1703 0.2584 0.114 Uiso 0.50 1 calc PR A 2
H13F H 0.2779 -0.1095 0.2781 0.114 Uiso 0.50 1 calc PR A 2
C14A C 0.2177(10) -0.0212(8) 0.2008(10) 0.111(8) Uani 0.50 1 d PDU A 2
H14D H 0.2419 0.0044 0.2310 0.133 Uiso 0.50 1 calc PR A 2
H14E H 0.1852 0.0041 0.1817 0.133 Uiso 0.50 1 calc PR A 2
H14F H 0.2362 -0.0320 0.1758 0.133 Uiso 0.50 1 calc PR A 2
C15A C 0.1585(7) -0.1189(10) 0.1744(6) 0.091(6) Uani 0.50 1 d PDU A 2
H15D H 0.1286 -0.0892 0.1566 0.109 Uiso 0.50 1 calc PR A 2
H15E H 0.1449 -0.1567 0.1881 0.109 Uiso 0.50 1 calc PR A 2
H15F H 0.1747 -0.1332 0.1483 0.109 Uiso 0.50 1 calc PR A 2
O7A O 0.1813(3) -0.1329(5) 0.3955(4) 0.045(2) Uani 0.50 1 d PDU A 2
O8A O 0.2243(4) -0.0393(4) 0.3905(4) 0.039(2) Uani 0.50 1 d PDU A 2
C16A C 0.2211(7) -0.0935(7) 0.4135(8) 0.040(6) Uani 0.50 1 d PDU A 2
C17A C 0.2724(6) -0.1150(8) 0.4611(6) 0.066(6) Uani 0.50 1 d PDU A 2
C18A C 0.3130(10) -0.141(2) 0.4368(11) 0.222(18) Uani 0.50 1 d PDU A 2
H18D H 0.3409 -0.1663 0.4643 0.266 Uiso 0.50 1 calc PR A 2
H18E H 0.3297 -0.1050 0.4248 0.266 Uiso 0.50 1 calc PR A 2
H18F H 0.2942 -0.1692 0.4058 0.266 Uiso 0.50 1 calc PR A 2
C19A C 0.2570(13) -0.1670(13) 0.4944(11) 0.176(15) Uani 0.50 1 d PDU A 2
H19D H 0.2300 -0.1961 0.4700 0.212 Uiso 0.50 1 calc PR A 2
H19E H 0.2421 -0.1462 0.5192 0.212 Uiso 0.50 1 calc PR A 2
H19F H 0.2892 -0.1919 0.5153 0.212 Uiso 0.50 1 calc PR A 2
C20A C 0.2975(8) -0.0572(9) 0.4987(9) 0.101(8) Uani 0.50 1 d PDU A 2
H20D H 0.3313 -0.0708 0.5269 0.121 Uiso 0.50 1 calc PR A 2
H20E H 0.2723 -0.0420 0.5157 0.121 Uiso 0.50 1 calc PR A 2
H20F H 0.3048 -0.0219 0.4775 0.121 Uiso 0.50 1 calc PR A 2
O9A O 0.2286(3) 0.0767(4) 0.3572(4) 0.039(2) Uani 0.50 1 d PDU B 2
O10A O 0.1958(3) 0.1764(4) 0.3664(4) 0.045(2) Uani 0.50 1 d PDU B 2
C21A C 0.2341(5) 0.1374(5) 0.3695(10) 0.035(6) Uani 0.50 1 d PDU B 2
C22A C 0.2940(5) 0.1606(7) 0.3893(6) 0.046(5) Uani 0.50 1 d PDU B 2
C23A C 0.3135(9) 0.1595(12) 0.4522(6) 0.084(7) Uani 0.50 1 d PDU B 2
H23D H 0.3506 0.1757 0.4674 0.101 Uiso 0.50 1 calc PR B 2
H23E H 0.3122 0.1150 0.4646 0.101 Uiso 0.50 1 calc PR B 2
H23F H 0.2899 0.1871 0.4643 0.101 Uiso 0.50 1 calc PR B 2
C24A C 0.3274(7) 0.1118(9) 0.3701(9) 0.075(6) Uani 0.50 1 d PDU B 2
H24D H 0.3162 0.1137 0.3306 0.090 Uiso 0.50 1 calc PR B 2
H24E H 0.3214 0.0679 0.3811 0.090 Uiso 0.50 1 calc PR B 2
H24F H 0.3658 0.1227 0.3866 0.090 Uiso 0.50 1 calc PR B 2
C25A C 0.2964(7) 0.2291(6) 0.3679(6) 0.046(3) Uani 0.50 1 d PDU B 2
H25D H 0.2834 0.2283 0.3282 0.055 Uiso 0.50 1 calc PR B 2
H25E H 0.3338 0.2447 0.3820 0.055 Uiso 0.50 1 calc PR B 2
H25F H 0.2737 0.2582 0.3798 0.055 Uiso 0.50 1 calc PR B 2
O11A O 0.1620(4) 0.0486(5) 0.4147(3) 0.036(2) Uani 0.50 1 d PDU B 2
O12A O 0.1106(5) 0.1397(5) 0.3968(4) 0.033(3) Uani 0.50 1 d PDU B 2
C26A C 0.1344(9) 0.0922(9) 0.4277(6) 0.033(4) Uani 0.50 1 d PDU B 2
C27A C 0.1362(5) 0.0898(6) 0.4868(4) 0.037(3) Uani 0.50 1 d PDU B 2
C28A C 0.1941(6) 0.1081(12) 0.5243(9) 0.069(7) Uani 0.50 1 d PDU B 2
H28D H 0.2061 0.1464 0.5098 0.083 Uiso 0.50 1 calc PR B 2
H28E H 0.2185 0.0718 0.5262 0.083 Uiso 0.50 1 calc PR B 2
H28F H 0.1944 0.1178 0.5607 0.083 Uiso 0.50 1 calc PR B 2
C29A C 0.1223(8) 0.0203(7) 0.4995(7) 0.073(5) Uani 0.50 1 d PDU B 2
H29D H 0.0873 0.0075 0.4729 0.087 Uiso 0.50 1 calc PR B 2
H29E H 0.1207 0.0191 0.5359 0.087 Uiso 0.50 1 calc PR B 2
H29F H 0.1502 -0.0097 0.4976 0.087 Uiso 0.50 1 calc PR B 2
C30A C 0.0958(6) 0.1381(8) 0.4957(6) 0.067(4) Uani 0.50 1 d PDU B 2
H30D H 0.1016 0.1812 0.4832 0.081 Uiso 0.50 1 calc PR B 2
H30E H 0.1013 0.1399 0.5344 0.081 Uiso 0.50 1 calc PR B 2
H30F H 0.0589 0.1238 0.4752 0.081 Uiso 0.50 1 calc PR B 2
O13A O 0.1289(4) 0.1993(5) 0.2661(3) 0.035(2) Uani 0.50 1 d PDU B 2
O14A O 0.0452(5) 0.2216(7) 0.2063(6) 0.057(4) Uani 0.50 1 d PDU B 2
C31A C 0.0968(5) 0.2137(13) 0.2174(5) 0.045(4) Uani 0.50 1 d PDU B 2
C32A C 0.1257(6) 0.2257(8) 0.1761(5) 0.067(4) Uani 0.50 1 d PDU B 2
C33A C 0.1619(11) 0.2853(12) 0.1948(8) 0.169(13) Uani 0.50 1 d PDU B 2
H33D H 0.1708 0.3024 0.1645 0.203 Uiso 0.50 1 calc PR B 2
H33E H 0.1952 0.2731 0.2244 0.203 Uiso 0.50 1 calc PR B 2
H33F H 0.1430 0.3186 0.2076 0.203 Uiso 0.50 1 calc PR B 2
C34A C 0.0850(8) 0.2272(15) 0.1180(6) 0.140(11) Uani 0.50 1 d PDU B 2
H34D H 0.0578 0.2606 0.1148 0.168 Uiso 0.50 1 calc PR B 2
H34E H 0.0674 0.1849 0.1087 0.168 Uiso 0.50 1 calc PR B 2
H34F H 0.1038 0.2372 0.0931 0.168 Uiso 0.50 1 calc PR B 2
C35A C 0.1642(10) 0.1676(13) 0.1794(11) 0.153(10) Uani 0.50 1 d PDU B 2
H35D H 0.1735 0.1667 0.1468 0.183 Uiso 0.50 1 calc PR B 2
H35E H 0.1461 0.1270 0.1821 0.183 Uiso 0.50 1 calc PR B 2
H35F H 0.1971 0.1724 0.2114 0.183 Uiso 0.50 1 calc PR B 2
O15A O 0.1161(4) 0.2579(4) 0.3555(4) 0.042(2) Uani 0.50 1 d PDU B 2
O16A O 0.0497(3) 0.3037(4) 0.2848(4) 0.038(2) Uani 0.50 1 d PDU B 2
C36A C 0.0889(5) 0.3076(6) 0.3302(5) 0.032(5) Uani 0.50 1 d PDU B 2
C37A C 0.1031(8) 0.3756(7) 0.3569(8) 0.062(7) Uani 0.50 1 d PDU B 2
C38A C 0.1628(9) 0.3903(15) 0.3676(16) 0.179(17) Uani 0.50 1 d PDU B 2
H38D H 0.1855 0.3584 0.3932 0.215 Uiso 0.50 1 calc PR B 2
H38E H 0.1715 0.4338 0.3830 0.215 Uiso 0.50 1 calc PR B 2
H38F H 0.1694 0.3878 0.3335 0.215 Uiso 0.50 1 calc PR B 2
C39A C 0.0932(16) 0.3738(16) 0.4107(10) 0.147(14) Uani 0.50 1 d PDU B 2
H39D H 0.1022 0.4161 0.4287 0.176 Uiso 0.50 1 calc PR B 2
H39E H 0.1159 0.3403 0.4343 0.176 Uiso 0.50 1 calc PR B 2
H39F H 0.0552 0.3640 0.4036 0.176 Uiso 0.50 1 calc PR B 2
C40A C 0.0664(12) 0.4275(10) 0.3199(13) 0.149(16) Uani 0.50 1 d PDU B 2
H40D H 0.0286 0.4144 0.3098 0.179 Uiso 0.50 1 calc PR B 2
H40E H 0.0753 0.4323 0.2872 0.179 Uiso 0.50 1 calc PR B 2
H40F H 0.0721 0.4690 0.3393 0.179 Uiso 0.50 1 calc PR B 2
C50 C 0.0135(3) 0.0225(5) 0.2061(3) 0.0145(17) Uani 0.50 1 d P . .
H50A H -0.0162 0.0529 0.1874 0.017 Uiso 0.50 1 calc PR C 1
H50B H 0.0458 0.0497 0.2237 0.017 Uiso 0.50 1 calc PR C 1
N1 N 0.0000 -0.0053(8) 0.2500 0.216(11) Uani 1 2 d SU . 1
H1A H 0.0285 -0.0322 0.2672 0.260 Uiso 0.50 1 calc PR . 1
H1B H -0.0285 -0.0322 0.2328 0.260 Uiso 0.50 1 calc PR . 1
C51 C 0.0232(8) -0.0101(8) 0.1670(10) 0.082(6) Uani 0.50 1 d PD . 1
H51A H -0.0094 -0.0363 0.1482 0.098 Uiso 0.50 1 calc PR . 1
H51B H 0.0526 -0.0410 0.1851 0.098 Uiso 0.50 1 calc PR . 1
C52 C 0.0385(11) 0.0249(13) 0.1221(10) 0.061(8) Uani 0.50 1 d PDU . 1
H52A H 0.0708 0.0514 0.1391 0.073 Uiso 0.50 1 calc PR . 1
H52B H 0.0086 0.0527 0.1006 0.073 Uiso 0.50 1 calc PR . 1
H52C H 0.0458 -0.0075 0.0985 0.073 Uiso 0.50 1 calc PR . 1
N1A C 0.0000 0.0428(11) 0.2500 0.235(14) Uani 1 2 d SU . 2
H1A1 H -0.0305 0.0722 0.2316 0.282 Uiso 0.50 1 calc PR . 2
H1A2 H 0.0305 0.0722 0.2684 0.282 Uiso 0.50 1 calc PR . 2
C51A C 0.0227(13) 0.0428(17) 0.1752(13) 0.159(14) Uani 0.50 1 d PD . 2
H51C H 0.0546 0.0699 0.1946 0.190 Uiso 0.50 1 calc PR . 2
H51D H -0.0072 0.0740 0.1593 0.190 Uiso 0.50 1 calc PR . 2
C52A C 0.0348(16) 0.019(2) 0.1249(11) 0.14(2) Uani 0.50 1 d PDU . 2
H52D H 0.0647 -0.0118 0.1363 0.173 Uiso 0.50 1 calc PR . 2
H52E H 0.0446 0.0564 0.1073 0.173 Uiso 0.50 1 calc PR . 2
H52F H 0.0026 -0.0017 0.0993 0.173 Uiso 0.50 1 calc PR . 2

loop_
_atom_site_aniso_label
_atom_site_aniso_U_11
_atom_site_aniso_U_22
_atom_site_aniso_U_33
_atom_site_aniso_U_23
_atom_site_aniso_U_13
_atom_site_aniso_U_12
Al1 0.0416(11) 0.0272(10) 0.0415(11) 0.000 0.0077(9) 0.000
Al3 0.0398(8) 0.0408(8) 0.0455(9) -0.0005(7) -0.0029(7) 0.0068(7)
Al5 0.0299(10) 0.0313(11) 0.0643(15) 0.000 -0.0129(10) 0.000
Ni1 0.0416(11) 0.0272(10) 0.0415(11) 0.000 0.0077(9) 0.000
Ni3 0.0398(8) 0.0408(8) 0.0455(9) -0.0005(7) -0.0029(7) 0.0068(7)
Ni5 0.0299(10) 0.0313(11) 0.0643(15) 0.000 -0.0129(10) 0.000
F1 0.0354(16) 0.0343(16) 0.0374(16) 0.0077(13) 0.0149(13) 0.0057(13)
F2 0.0278(14) 0.0347(15) 0.0338(15) 0.0036(12) 0.0129(12) 0.0055(12)
F3 0.0275(14) 0.0375(16) 0.0228(14) -0.0018(12) 0.0037(11) -0.0002(12)
Al2 0.027(2) 0.0282(17) 0.030(3) 0.0139(17) 0.0163(16) -0.0047(13)
Al4 0.0265(19) 0.034(2) 0.026(3) 0.002(2) 0.001(2) 0.0009(14)
Ni2 0.027(2) 0.0282(17) 0.030(3) 0.0139(17) 0.0163(16) -0.0047(13)
Ni4 0.0265(19) 0.034(2) 0.026(3) 0.002(2) 0.001(2) 0.0009(14)
F4 0.029(6) 0.028(7) 0.022(11) -0.007(7) 0.004(4) 0.001(5)
O1 0.057(6) 0.041(5) 0.037(6) 0.010(5) 0.027(5) -0.001(4)
O2 0.043(5) 0.047(6) 0.067(8) 0.005(6) 0.009(6) -0.006(4)
C1 0.057(12) 0.037(10) 0.060(13) 0.009(9) 0.040(11) -0.005(9)
C2 0.088(14) 0.048(11) 0.078(13) 0.003(11) 0.027(12) 0.021(11)
C3 0.15(2) 0.12(2) 0.33(5) -0.03(3) 0.15(3) 0.046(18)
C4 0.18(3) 0.056(13) 0.099(17) -0.022(13) 0.008(18) 0.009(17)
C5 0.25(4) 0.11(2) 0.070(12) 0.023(12) 0.011(19) 0.11(3)
O3 0.042(6) 0.066(11) 0.043(6) 0.035(6) 0.004(5) -0.023(8)
O4 0.035(6) 0.065(7) 0.031(5) 0.009(5) 0.014(4) -0.006(5)
C6 0.045(11) 0.049(12) 0.026(7) 0.024(7) 0.018(6) 0.020(8)
C7 0.065(12) 0.063(10) 0.052(8) 0.030(7) 0.033(8) 0.002(8)
C8 0.118(18) 0.164(18) 0.079(14) 0.102(13) 0.076(13) 0.085(16)
C9 0.070(13) 0.24(3) 0.073(15) 0.071(17) 0.051(12) 0.045(14)
C10 0.27(4) 0.150(19) 0.049(11) -0.020(11) 0.092(19) -0.05(2)
O5 0.042(6) 0.033(6) 0.036(6) -0.004(4) 0.016(5) -0.002(4)
O6 0.016(7) 0.039(5) 0.089(8) -0.004(5) 0.033(6) -0.004(5)
C11 0.032(8) 0.053(9) 0.034(8) 0.016(6) 0.002(6) -0.001(7)
C12 0.034(6) 0.065(10) 0.066(9) 0.000(7) 0.029(6) -0.007(7)
C13 0.040(7) 0.133(16) 0.084(11) -0.026(10) 0.036(7) 0.007(8)
C14 0.124(16) 0.115(14) 0.093(15) 0.054(13) 0.074(13) 0.030(13)
C15 0.121(17) 0.150(17) 0.103(15) -0.059(14) 0.078(13) -0.068(15)
O7 0.043(5) 0.040(5) 0.058(6) 0.006(5) 0.010(5) -0.001(4)
O8 0.043(6) 0.038(5) 0.038(6) 0.007(4) -0.004(4) 0.009(4)
C16 0.039(11) 0.041(10) 0.033(10) 0.015(8) 0.006(9) 0.025(9)
C17 0.049(13) 0.075(12) 0.060(12) 0.029(10) -0.005(9) 0.014(9)
C18 0.099(16) 0.100(13) 0.109(15) 0.052(12) 0.006(13) 0.079(12)
C19 0.17(2) 0.13(2) 0.045(9) 0.031(13) -0.005(11) 0.063(19)
C20 0.047(12) 0.14(2) 0.28(4) 0.13(2) -0.051(16) -0.010(15)
O9 0.033(4) 0.041(5) 0.028(5) -0.009(4) -0.005(4) 0.002(3)
O10 0.038(5) 0.037(5) 0.046(5) 0.000(4) 0.005(4) 0.001(3)
C21 0.031(10) 0.065(14) 0.019(9) 0.004(9) 0.004(8) 0.000(9)
C22 0.027(10) 0.090(17) 0.096(17) 0.033(14) 0.011(14) -0.002(10)
C23 0.08(2) 0.28(5) 0.144(19) -0.10(2) -0.035(16) -0.06(2)
C24 0.040(11) 0.17(3) 0.29(5) 0.00(3) -0.02(2) 0.038(15)
C25 0.08(2) 0.31(4) 0.30(4) 0.22(3) 0.03(3) -0.05(2)
O11 0.050(6) 0.037(5) 0.014(4) -0.003(4) -0.007(5) 0.003(5)
O12 0.045(6) 0.037(6) 0.024(5) 0.002(4) 0.011(4) 0.009(4)
C26 0.036(11) 0.040(9) 0.017(7) -0.010(7) 0.009(8) -0.010(7)
C27 0.060(9) 0.068(10) 0.029(7) -0.013(7) 0.015(7) -0.024(8)
C28 0.093(12) 0.111(19) 0.022(9) -0.021(10) 0.007(8) -0.013(11)
C29 0.16(2) 0.088(12) 0.042(9) -0.011(9) 0.057(11) -0.037(14)
C30 0.118(15) 0.099(12) 0.076(13) -0.019(10) 0.064(12) 0.014(12)
O13 0.030(5) 0.042(6) 0.026(6) 0.003(4) 0.008(5) 0.001(4)
O14 0.034(5) 0.052(8) 0.049(6) 0.048(6) -0.005(4) -0.010(5)
C31 0.073(11) 0.020(7) 0.029(7) -0.007(6) 0.019(7) -0.013(8)
C32 0.054(8) 0.055(8) 0.042(8) 0.007(6) 0.013(7) -0.011(6)
C33 0.072(10) 0.052(7) 0.091(11) 0.018(7) 0.045(9) -0.026(7)
C34 0.092(11) 0.113(14) 0.030(7) -0.009(8) 0.014(8) -0.026(10)
C35 0.120(14) 0.117(15) 0.109(16) 0.063(13) 0.079(13) 0.062(13)
O15 0.031(5) 0.036(5) 0.051(6) 0.003(5) 0.000(5) 0.005(4)
O16 0.025(4) 0.037(5) 0.055(6) -0.009(5) 0.006(4) -0.002(3)
C36 0.041(11) 0.029(9) 0.062(13) -0.026(8) -0.012(10) 0.003(8)
C37 0.044(10) 0.031(9) 0.046(11) -0.010(8) 0.003(8) -0.002(8)
C38 0.037(7) 0.061(12) 0.072(9) -0.033(8) 0.006(6) -0.022(7)
C39 0.062(10) 0.12(2) 0.15(2) -0.103(19) 0.040(13) -0.007(12)
C40 0.15(3) 0.054(14) 0.12(2) 0.030(14) -0.054(17) -0.058(15)
Al2A 0.0279(19) 0.0322(18) 0.035(3) 0.0144(18) 0.0201(17) 0.0036(14)
Al4A 0.0238(18) 0.0318(18) 0.026(3) 0.007(2) 0.000(2) 0.0002(13)
Ni2A 0.0279(19) 0.0322(18) 0.035(3) 0.0144(18) 0.0201(17) 0.0036(14)
Ni4A 0.0238(18) 0.0318(18) 0.026(3) 0.007(2) 0.000(2) 0.0002(13)
F4A 0.020(5) 0.021(5) 0.014(8) -0.008(6) 0.000(3) -0.006(3)
O1A 0.040(5) 0.031(5) 0.038(6) 0.005(4) 0.014(4) 0.005(4)
O2A 0.042(5) 0.039(5) 0.065(7) 0.006(5) 0.011(5) 0.014(4)
C1A 0.046(11) 0.032(9) 0.041(11) 0.005(7) 0.018(9) 0.019(9)
C2A 0.066(11) 0.036(10) 0.080(13) 0.004(9) 0.042(10) 0.026(9)
C3A 0.057(10) 0.100(18) 0.21(3) 0.031(19) 0.053(13) 0.044(10)
C4A 0.130(19) 0.077(18) 0.133(17) -0.036(15) 0.054(15) 0.049(15)
C5A 0.089(13) 0.045(9) 0.125(18) 0.050(11) 0.052(14) 0.045(10)
O3A 0.044(6) 0.054(10) 0.040(5) 0.032(5) 0.005(4) -0.019(6)
O4A 0.033(7) 0.048(7) 0.031(5) 0.000(4) 0.021(5) -0.008(5)
C6A 0.036(7) 0.026(8) 0.055(9) 0.003(6) 0.028(7) 0.005(6)
C7A 0.059(11) 0.035(7) 0.052(8) 0.005(5) 0.043(7) -0.001(7)
C8A 0.16(2) 0.118(17) 0.17(3) 0.107(17) 0.15(2) 0.095(17)
C9A 0.085(14) 0.15(2) 0.066(14) -0.012(12) 0.046(11) -0.064(13)
C10A 0.122(16) 0.063(10) 0.067(10) -0.013(8) 0.067(11) -0.016(9)
O5A 0.043(5) 0.034(5) 0.037(6) 0.002(4) 0.015(5) 0.016(4)
O6A 0.026(8) 0.037(5) 0.089(9) -0.006(6) 0.041(7) -0.003(6)
C11A 0.034(9) 0.055(10) 0.025(7) 0.007(7) 0.022(7) 0.026(8)
C12A 0.068(9) 0.061(9) 0.054(8) 0.004(7) 0.047(7) 0.013(7)
C13A 0.078(10) 0.136(16) 0.097(12) 0.026(12) 0.065(9) 0.056(11)
C14A 0.17(2) 0.089(13) 0.14(2) 0.019(12) 0.131(18) 0.008(12)
C15A 0.108(13) 0.131(16) 0.044(8) -0.023(9) 0.041(8) 0.011(11)
O7A 0.037(5) 0.039(5) 0.051(6) 0.012(4) 0.008(4) 0.011(4)
O8A 0.034(5) 0.040(5) 0.040(5) 0.003(4) 0.011(4) 0.013(4)
C16A 0.036(10) 0.054(12) 0.031(9) 0.003(8) 0.014(8) 0.007(9)
C17A 0.055(14) 0.060(10) 0.060(13) 0.015(8) -0.009(9) 0.027(9)
C18A 0.10(2) 0.39(5) 0.14(2) -0.05(3) -0.010(15) 0.15(3)
C19A 0.18(3) 0.115(19) 0.13(2) 0.096(19) -0.066(17) -0.037(19)
C20A 0.058(12) 0.077(12) 0.112(16) 0.006(10) -0.037(11) 0.000(10)
O9A 0.027(4) 0.038(5) 0.044(6) -0.007(4) 0.002(4) 0.005(3)
O10A 0.025(4) 0.043(5) 0.050(6) 0.000(5) -0.006(4) 0.001(3)
C21A 0.016(8) 0.036(10) 0.049(14) -0.006(9) 0.005(8) -0.006(7)
C22A 0.026(9) 0.056(11) 0.044(10) -0.006(9) 0.000(10) -0.013(9)
C23A 0.046(10) 0.120(16) 0.050(8) 0.028(9) -0.025(7) -0.043(10)
C24A 0.023(8) 0.081(10) 0.126(16) 0.046(10) 0.031(10) 0.018(7)
C25A 0.033(7) 0.049(7) 0.057(8) -0.004(6) 0.017(6) -0.017(6)
O11A 0.040(5) 0.040(5) 0.013(4) 0.002(3) -0.009(4) 0.007(5)
O12A 0.046(7) 0.034(7) 0.020(5) 0.008(4) 0.015(4) 0.008(5)
C26A 0.015(6) 0.058(10) 0.017(6) 0.013(6) -0.004(5) 0.001(7)
C27A 0.036(6) 0.063(9) 0.014(5) 0.003(6) 0.012(5) -0.003(7)
C28A 0.040(7) 0.13(2) 0.033(10) -0.020(12) 0.007(6) -0.002(9)
C29A 0.108(14) 0.076(10) 0.046(9) 0.016(9) 0.041(9) -0.009(10)
C30A 0.052(8) 0.103(12) 0.045(8) -0.015(9) 0.015(7) 0.013(9)
O13A 0.028(5) 0.044(5) 0.027(5) 0.007(4) 0.002(4) -0.001(4)
O14A 0.030(6) 0.065(10) 0.052(6) 0.054(7) -0.015(5) -0.016(6)
C31A 0.051(9) 0.051(13) 0.034(9) -0.007(8) 0.015(8) -0.027(8)
C32A 0.074(10) 0.095(11) 0.032(7) -0.002(8) 0.017(7) -0.041(8)
C33A 0.23(3) 0.22(2) 0.076(13) -0.037(16) 0.076(16) -0.18(2)
C34A 0.074(13) 0.30(3) 0.041(9) -0.008(14) 0.011(9) -0.039(15)
C35A 0.13(2) 0.24(2) 0.13(2) 0.01(2) 0.092(17) 0.045(18)
O15A 0.034(5) 0.036(5) 0.042(6) 0.000(4) -0.004(4) -0.004(4)
O16A 0.025(5) 0.036(5) 0.041(5) -0.004(4) 0.000(4) -0.005(4)
C36A 0.031(9) 0.038(9) 0.031(9) 0.017(7) 0.015(7) -0.008(8)
C37A 0.052(11) 0.047(11) 0.073(14) -0.029(11) 0.007(11) -0.010(10)
C38A 0.105(17) 0.08(2) 0.35(5) -0.07(3) 0.08(2) -0.062(15)
C39A 0.28(4) 0.083(17) 0.082(15) -0.045(13) 0.08(2) -0.03(2)
C40A 0.20(3) 0.036(10) 0.129(19) -0.010(11) -0.04(2) -0.011(16)
C50 0.009(4) 0.025(5) 0.007(4) 0.003(4) 0.001(3) 0.000(3)
N1 0.140(14) 0.061(9) 0.38(3) 0.000 0.004(17) 0.000
C51 0.099(14) 0.046(9) 0.129(17) 0.036(11) 0.075(13) 0.009(9)
C52 0.062(14) 0.056(13) 0.079(17) 0.021(12) 0.042(13) -0.011(10)
N1A 0.151(19) 0.062(11) 0.41(3) 0.000 0.00(2) 0.000
C51A 0.16(3) 0.14(3) 0.17(3) -0.10(2) 0.05(2) 0.03(2)
C52A 0.11(3) 0.13(3) 0.12(3) -0.05(2) -0.05(2) 0.01(2)

loop_
_atom_type_symbol
_atom_type_description
_atom_type_scat_dispersion_real
_atom_type_scat_dispersion_imag
_atom_type_scat_source
C C 0.0033 0.0016 'International Tables Vol C Tables 4.2.6.8 and 6.1.1.4'
H H 0.0000 0.0000 'International Tables Vol C Tables 4.2.6.8 and 6.1.1.4'
N N 0.0061 0.0033 'International Tables Vol C Tables 4.2.6.8 and 6.1.1.4'
O O 0.0106 0.0060 'International Tables Vol C Tables 4.2.6.8 and 6.1.1.4'
F F 0.0171 0.0103 'International Tables Vol C Tables 4.2.6.8 and 6.1.1.4'
Al Al 0.0645 0.0514 'International Tables Vol C Tables 4.2.6.8 and 6.1.1.4'
Ni Ni 0.3393 1.1124 'International Tables Vol C Tables 4.2.6.8 and 6.1.1.4'

loop_
_geom_angle_atom_site_label_1
_geom_angle_atom_site_label_2
_geom_angle_atom_site_label_3
_geom_angle
_geom_angle_site_symmetry_1
_geom_angle_site_symmetry_3
F1 Al1 F1 88.34(19) 2 .
F1 Al1 O3A 94.4(6) 2 .
F1 Al1 O3A 95.6(4) . .
F1 Al1 O3A 95.6(4) 2 2
F1 Al1 O3A 94.4(6) . 2
O3A Al1 O3A 166.0(9) . 2
F1 Al1 O1 171.0(3) 2 .
F1 Al1 O1 95.2(4) . .
O3A Al1 O1 77.0(7) . .
O3A Al1 O1 92.5(5) 2 .
F1 Al1 O1 95.2(4) 2 2
F1 Al1 O1 171.0(3) . 2
O3A Al1 O1 92.5(5) . 2
O3A Al1 O1 77.0(7) 2 2
O1 Al1 O1 82.6(7) . 2
F1 Al1 O3 84.1(4) 2 2
F1 Al1 O3 84.0(6) . 2
O3A Al1 O3 178.5(8) . 2
O3A Al1 O3 15.3(7) 2 2
O1 Al1 O3 104.5(5) . 2
O1 Al1 O3 88.1(6) 2 2
F1 Al1 O3 84.0(6) 2 .
F1 Al1 O3 84.1(4) . .
O3A Al1 O3 15.3(7) . .
O3A Al1 O3 178.5(8) 2 .
O1 Al1 O3 88.1(6) . .
O1 Al1 O3 104.5(5) 2 .
O3 Al1 O3 163.4(9) 2 .
F1 Al1 O1A 88.8(3) 2 2
F1 Al1 O1A 170.4(3) . 2
O3A Al1 O1A 75.5(5) . 2
O3A Al1 O1A 95.0(7) 2 2
O1 Al1 O1A 86.3(3) . 2
O1 Al1 O1A 18.6(3) 2 2
O3 Al1 O1A 104.9(6) 2 2
O3 Al1 O1A 86.4(5) . 2
F1 Al1 O1A 170.4(3) 2 .
F1 Al1 O1A 88.8(3) . .
O3A Al1 O1A 95.0(7) . .
O3A Al1 O1A 75.5(5) 2 .
O1 Al1 O1A 18.6(3) . .
O1 Al1 O1A 86.3(3) 2 .
O3 Al1 O1A 86.4(5) 2 .
O3 Al1 O1A 104.9(6) . .
O1A Al1 O1A 95.4(7) 2 .
O11A Al3 O6 163.8(5) . .
O11A Al3 F2 96.7(4) . .
O6 Al3 F2 95.7(4) . .
O11A Al3 F3 96.0(3) . .
O6 Al3 F3 94.2(5) . .
F2 Al3 F3 90.90(14) . .
O11A Al3 O9 72.8(5) . .
O6 Al3 O9 94.1(5) . .
F2 Al3 O9 169.0(3) . .
F3 Al3 O9 93.4(3) . .
O11A Al3 O8A 91.6(4) . .
O6 Al3 O8A 76.9(6) . .
F2 Al3 O8A 95.0(3) . .
F3 Al3 O8A 169.8(3) . .
O9 Al3 O8A 82.3(4) . .
O11A Al3 O8 70.9(4) . .
O6 Al3 O8 99.1(6) . .
F2 Al3 O8 88.3(3) . .
F3 Al3 O8 166.7(4) . .
O9 Al3 O8 85.3(4) . .
O8A Al3 O8 22.7(3) . .
O11A Al3 O9A 95.1(5) . .
O6 Al3 O9A 72.5(5) . .
F2 Al3 O9A 168.1(3) . .
F3 Al3 O9A 89.0(3) . .
O9 Al3 O9A 22.4(3) . .
O8A Al3 O9A 83.5(4) . .
O8 Al3 O9A 94.6(4) . .
O11A Al3 O6A 179.5(6) . .
O6 Al3 O6A 15.7(5) . .
F2 Al3 O6A 83.5(4) . .
F3 Al3 O6A 84.5(5) . .
O9 Al3 O6A 107.0(5) . .
O8A Al3 O6A 87.9(5) . .
O8 Al3 O6A 108.6(6) . .
O9A Al3 O6A 84.7(5) . .
O11A Al3 O11 19.7(3) . .
O6 Al3 O11 176.4(5) . .
F2 Al3 O11 82.2(3) . .
F3 Al3 O11 82.9(3) . .
O9 Al3 O11 88.3(4) . .
O8A Al3 O11 106.1(4) . .
O8 Al3 O11 83.8(4) . .
O9A Al3 O11 109.5(4) . .
O6A Al3 O11 160.8(5) . .
O14 Al5 O14 164.2(8) . 2
O14 Al5 F4A 95.5(10) . .
O14 Al5 F4A 96.3(13) 2 .
O14 Al5 F4A 96.3(13) . 2
O14 Al5 F4A 95.5(10) 2 2
F4A Al5 F4A 83.0(19) . 2
O14 Al5 F4 91.7(13) . 2
O14 Al5 F4 98.8(11) 2 2
F4A Al5 F4 89.6(3) . 2
F4A Al5 F4 8(3) 2 2
O14 Al5 F4 98.8(11) . .
O14 Al5 F4 91.7(13) 2 .
F4A Al5 F4 8(3) . .
F4A Al5 F4 89.6(3) 2 .
F4 Al5 F4 96(2) 2 .
O14 Al5 O16A 92.0(5) . 2
O14 Al5 O16A 76.3(6) 2 2
F4A Al5 O16A 172.5(10) . 2
F4A Al5 O16A 96.0(9) 2 2
F4 Al5 O16A 90.1(9) 2 2
F4 Al5 O16A 167.2(14) . 2
O14 Al5 O16A 76.3(6) . .
O14 Al5 O16A 92.0(5) 2 .
F4A Al5 O16A 96.0(9) . .
F4A Al5 O16A 172.5(10) 2 .
F4 Al5 O16A 167.2(14) 2 .
F4 Al5 O16A 90.1(9) . .
O16A Al5 O16A 85.9(6) 2 .
O14 Al5 O16 70.1(5) . 2
O14 Al5 O16 99.1(6) 2 2
F4A Al5 O16 164.2(13) . 2
F4A Al5 O16 92.1(12) 2 2
F4 Al5 O16 84.7(12) 2 2
F4 Al5 O16 168.9(10) . 2
O16A Al5 O16 22.8(3) 2 2
O16A Al5 O16 86.9(3) . 2
O14 Al5 O16 99.1(6) . .
O14 Al5 O16 70.1(5) 2 .
F4A Al5 O16 92.1(12) . .
F4A Al5 O16 164.2(13) 2 .
F4 Al5 O16 168.9(10) 2 .
F4 Al5 O16 84.7(12) . .
O16A Al5 O16 86.9(3) 2 .
O16A Al5 O16 22.8(3) . .
O16 Al5 O16 96.4(6) 2 .
O14 Al5 O14A 16.7(5) . .
O14 Al5 O14A 176.4(9) 2 .
F4A Al5 O14A 80.9(12) . .
F4A Al5 O14A 86.5(11) 2 .
F4 Al5 O14A 83.5(11) 2 .
F4 Al5 O14A 85.3(12) . .
O16A Al5 O14A 106.5(5) 2 .
O16A Al5 O14A 86.0(6) . .
O16 Al5 O14A 83.8(5) 2 .
O16 Al5 O14A 107.6(6) . .
O14 Al5 O14A 176.4(9) . 2
O14 Al5 O14A 16.7(5) 2 2
F4A Al5 O14A 86.5(11) . 2
F4A Al5 O14A 80.9(12) 2 2
F4 Al5 O14A 85.3(12) 2 2
F4 Al5 O14A 83.5(11) . 2
O16A Al5 O14A 86.0(6) 2 2
O16A Al5 O14A 106.5(5) . 2
O16 Al5 O14A 107.6(6) 2 2
O16 Al5 O14A 83.8(5) . 2
O14A Al5 O14A 163.2(8) . 2
Al2 F1 Al1 128.3(2) . .
Al2 F1 Al2A 14.36(18) . .
Al1 F1 Al2A 121.1(2) . .
Al3 F2 Al2A 128.0(2) . .
Al3 F2 Al2 120.7(2) . .
Al2A F2 Al2 14.12(18) . .
Al3 F3 Al4 128.6(3) . .
Al3 F3 Al4A 121.1(3) . .
Al4 F3 Al4A 14.1(2) . .
F1 Al2 O5 91.1(4) . .
F1 Al2 O7 174.9(4) . .
O5 Al2 O7 94.0(5) . .
F1 Al2 O2 91.4(4) . .
O5 Al2 O2 92.3(5) . .
O7 Al2 O2 88.3(5) . .
F1 Al2 O4 86.3(4) . .
O5 Al2 O4 175.4(6) . .
O7 Al2 O4 88.6(5) . .
O2 Al2 O4 91.7(6) . .
F1 Al2 F2 86.9(3) . .
O5 Al2 F2 89.8(4) . .
O7 Al2 F2 93.2(4) . .
O2 Al2 F2 177.3(4) . .
O4 Al2 F2 86.2(4) . .
O10 Al4 O15 89.0(5) . .
O10 Al4 F3 91.1(4) . .
O15 Al4 F3 175.5(5) . .
O10 Al4 F4 176.4(14) . .
O15 Al4 F4 89.2(10) . .
F3 Al4 F4 90.4(9) . .
O10 Al4 O13 90.2(5) . .
O15 Al4 O13 94.1(5) . .
F3 Al4 O13 90.3(4) . .
F4 Al4 O13 93.1(12) . .
O10 Al4 O12 93.1(6) . .
O15 Al4 O12 88.1(5) . .
F3 Al4 O12 87.5(4) . .
F4 Al4 O12 83.6(12) . .
O13 Al4 O12 176.0(6) . .
Al5 F4 Al4 121.7(11) . .
C1 O1 Al1 131.4(10) . .
C1 O2 Al2 132.9(10) . .
O1 C1 O2 125.0(13) . .
O1 C1 C2 119.0(11) . .
O2 C1 C2 115.7(11) . .
C5 C2 C3 110.3(11) . .
C5 C2 C4 109.8(10) . .
C3 C2 C4 109.8(11) . .
C5 C2 C1 108.8(10) . .
C3 C2 C1 108.7(10) . .
C4 C2 C1 109.3(10) . .
C6 O3 Al1 133.4(14) . .
C6 O4 Al2 137.7(9) . .
O4 C6 O3 121.0(12) . .
O4 C6 C7 117.5(10) . .
O3 C6 C7 121.2(11) . .
C9 C7 C8 111.9(13) . .
C9 C7 C6 112.4(11) . .
C8 C7 C6 106.4(12) . .
C9 C7 C10 108.9(14) . .
C8 C7 C10 107.9(14) . .
C6 C7 C10 109.2(12) . .
C11 O5 Al2 130.1(9) . .
C11 O6 Al3 133.3(10) . .
O6 C11 O5 126.6(12) . .
O6 C11 C12 112.0(10) . .
O5 C11 C12 121.3(11) . .
C15 C12 C13 112.3(12) . .
C15 C12 C11 111.7(11) . .
C13 C12 C11 108.2(11) . .
C15 C12 C14 109.5(13) . .
C13 C12 C14 107.3(12) . .
C11 C12 C14 107.6(11) . .
C16 O7 Al2 132.3(9) . .
C16 O8 Al3 129.2(9) . .
O7 C16 O8 124.9(11) . .
O7 C16 C17 117.3(10) . .
O8 C16 C17 117.9(10) . .
C19 C17 C18 111.4(14) . .
C19 C17 C20 109.2(15) . .
C18 C17 C20 110.8(14) . .
C19 C17 C16 107.4(12) . .
C18 C17 C16 109.1(10) . .
C20 C17 C16 108.8(12) . .
C21 O9 Al3 132.1(10) . .
C21 O10 Al4 130.8(10) . .
O10 C21 O9 123.5(12) . .
O10 C21 C22 117.9(11) . .
O9 C21 C22 117.7(11) . .
C25 C22 C24 108.6(15) . .
C25 C22 C23 110.6(16) . .
C24 C22 C23 109.4(15) . .
C25 C22 C21 110.0(13) . .
C24 C22 C21 111.5(14) . .
C23 C22 C21 106.8(13) . .
C26 O11 Al3 127.5(10) . .
C26 O12 Al4 135.6(9) . .
O12 C26 O11 124.5(10) . .
O12 C26 C27 116.3(10) . .
O11 C26 C27 118.9(10) . .
C29 C27 C30 109.9(12) . .
C29 C27 C28 110.9(13) . .
C30 C27 C28 109.4(13) . .
C29 C27 C26 110.8(10) . .
C30 C27 C26 110.0(10) . .
C28 C27 C26 105.8(12) . .
C31 O13 Al4 128.4(9) . .
C31 O14 Al5 131.3(9) . .
O14 C31 O13 128.1(11) . .
O14 C31 C32 109.8(10) . .
O13 C31 C32 122.1(11) . .
C35 C32 C31 110.3(10) . .
C35 C32 C33 111.8(11) . .
C31 C32 C33 105.8(11) . .
C35 C32 C34 109.7(12) . .
C31 C32 C34 109.2(10) . .
C33 C32 C34 109.9(11) . .
C36 O15 Al4 134.4(9) . .
C36 O16 Al5 126.7(9) . .
O15 C36 O16 124.8(11) . .
O15 C36 C37 117.2(10) . .
O16 C36 C37 117.7(10) . .
C39 C37 C38 110.3(12) . .
C39 C37 C40 111.2(15) . .
C38 C37 C40 109.6(13) . .
C39 C37 C36 106.3(12) . .
C38 C37 C36 110.4(10) . .
C40 C37 C36 109.0(12) . .
O2A Al2A F2 176.4(5) . .
O2A Al2A O7A 87.5(5) . .
F2 Al2A O7A 90.9(4) . .
O2A Al2A O5A 89.6(5) . .
F2 Al2A O5A 87.2(4) . .
O7A Al2A O5A 91.8(5) . .
O2A Al2A O4A 92.7(6) . .
F2 Al2A O4A 90.5(4) . .
O7A Al2A O4A 88.3(5) . .
O5A Al2A O4A 177.7(6) . .
O2A Al2A F1 94.2(4) . .
F2 Al2A F1 87.4(3) . .
O7A Al2A F1 178.1(5) . .
O5A Al2A F1 88.9(4) . .
O4A Al2A F1 90.9(4) . .
O10A Al4A O15A 87.1(5) . .
O10A Al4A F4A 174.9(12) . .
O15A Al4A F4A 94.2(12) . .
O10A Al4A O13A 87.6(5) . .
O15A Al4A O13A 92.9(5) . .
F4A Al4A O13A 87.4(10) . .
O10A Al4A O12A 91.7(6) . .
O15A Al4A O12A 89.0(5) . .
F4A Al4A O12A 93.2(10) . .
O13A Al4A O12A 177.9(6) . .
O10A Al4A F3 93.5(4) . .
O15A Al4A F3 179.3(5) . .
F4A Al4A F3 85.2(11) . .
O13A Al4A F3 87.4(4) . .
O12A Al4A F3 90.7(4) . .
Al5 F4A Al4A 125.9(11) . .
C1A O1A Al1 129.0(10) . .
C1A O2A Al2A 132.4(9) . .
O2A C1A O1A 125.7(12) . .
O2A C1A C2A 117.5(11) . .
O1A C1A C2A 116.1(11) . .
C3A C2A C4A 111.2(14) . .
C3A C2A C5A 110.0(13) . .
C4A C2A C5A 109.0(14) . .
C3A C2A C1A 109.3(11) . .
C4A C2A C1A 110.5(11) . .
C5A C2A C1A 106.8(11) . .
C2A C3A H3A1 109.5 . .
C2A C3A H3A2 109.5 . .
H3A1 C3A H3A2 109.5 . .
C2A C3A H3A3 109.5 . .
H3A1 C3A H3A3 109.5 . .
H3A2 C3A H3A3 109.5 . .
C2A C4A H4A1 109.5 . .
C2A C4A H4A2 109.5 . .
H4A1 C4A H4A2 109.5 . .
C2A C4A H4A3 109.5 . .
H4A1 C4A H4A3 109.5 . .
H4A2 C4A H4A3 109.5 . .
C2A C5A H5A1 109.5 . .
C2A C5A H5A2 109.5 . .
H5A1 C5A H5A2 109.5 . .
C2A C5A H5A3 109.5 . .
H5A1 C5A H5A3 109.5 . .
H5A2 C5A H5A3 109.5 . .
C6A O3A Al1 133.4(11) . .
C6A O4A Al2A 129.2(11) . .
O4A C6A O3A 125.8(13) . .
O4A C6A C7A 118.8(11) . .
O3A C6A C7A 115.2(11) . .
C8A C7A C10A 110.3(14) . .
C8A C7A C9A 111.8(14) . .
C10A C7A C9A 109.5(12) . .
C8A C7A C6A 106.3(12) . .
C10A C7A C6A 109.3(11) . .
C9A C7A C6A 109.6(11) . .
C7A C8A H8A1 109.5 . .
C7A C8A H8A2 109.5 . .
H8A1 C8A H8A2 109.5 . .
C7A C8A H8A3 109.5 . .
H8A1 C8A H8A3 109.5 . .
H8A2 C8A H8A3 109.5 . .
C7A C9A H9A1 109.5 . .
C7A C9A H9A2 109.5 . .
H9A1 C9A H9A2 109.5 . .
C7A C9A H9A3 109.5 . .
H9A1 C9A H9A3 109.5 . .
H9A2 C9A H9A3 109.5 . .
C7A C10A H10D 109.5 . .
C7A C10A H10E 109.5 . .
H10D C10A H10E 109.5 . .
C7A C10A H10F 109.5 . .
H10D C10A H10F 109.5 . .
H10E C10A H10F 109.5 . .
C11A O5A Al2A 136.2(8) . .
C11A O6A Al3 131.3(12) . .
O5A C11A O6A 121.9(10) . .
O5A C11A C12A 114.7(10) . .
O6A C11A C12A 123.4(11) . .
C14A C12A C13A 112.3(13) . .
C14A C12A C11A 110.6(10) . .
C13A C12A C11A 108.7(10) . .
C14A C12A C15A 107.9(12) . .
C13A C12A C15A 107.9(12) . .
C11A C12A C15A 109.4(11) . .
C12A C13A H13D 109.5 . .
C12A C13A H13E 109.5 . .
H13D C13A H13E 109.5 . .
C12A C13A H13F 109.5 . .
H13D C13A H13F 109.5 . .
H13E C13A H13F 109.5 . .
C12A C14A H14D 109.5 . .
C12A C14A H14E 109.5 . .
H14D C14A H14E 109.5 . .
C12A C14A H14F 109.5 . .
H14D C14A H14F 109.5 . .
H14E C14A H14F 109.5 . .
C12A C15A H15D 109.5 . .
C12A C15A H15E 109.5 . .
H15D C15A H15E 109.5 . .
C12A C15A H15F 109.5 . .
H15D C15A H15F 109.5 . .
H15E C15A H15F 109.5 . .
C16A O7A Al2A 131.9(9) . .
C16A O8A Al3 129.9(10) . .
O7A C16A O8A 123.9(11) . .
O7A C16A C17A 119.2(11) . .
O8A C16A C17A 116.4(11) . .
C19A C17A C18A 111.3(16) . .
C19A C17A C20A 108.3(14) . .
C18A C17A C20A 109.6(15) . .
C19A C17A C16A 109.2(12) . .
C18A C17A C16A 107.7(13) . .
C20A C17A C16A 110.7(11) . .
C17A C18A H18D 109.5 . .
C17A C18A H18E 109.5 . .
H18D C18A H18E 109.5 . .
C17A C18A H18F 109.5 . .
H18D C18A H18F 109.5 . .
H18E C18A H18F 109.5 . .
C17A C19A H19D 109.5 . .
C17A C19A H19E 109.5 . .
H19D C19A H19E 109.5 . .
C17A C19A H19F 109.5 . .
H19D C19A H19F 109.5 . .
H19E C19A H19F 109.5 . .
C17A C20A H20D 109.5 . .
C17A C20A H20E 109.5 . .
H20D C20A H20E 109.5 . .
C17A C20A H20F 109.5 . .
H20D C20A H20F 109.5 . .
H20E C20A H20F 109.5 . .
C21A O9A Al3 128.0(9) . .
C21A O10A Al4A 132.8(9) . .
O10A C21A O9A 125.4(10) . .
O10A C21A C22A 121.4(10) . .
O9A C21A C22A 113.2(9) . .
C25A C22A C24A 112.1(11) . .
C25A C22A C23A 111.5(11) . .
C24A C22A C23A 109.3(12) . .
C25A C22A C21A 109.4(10) . .
C24A C22A C21A 109.0(10) . .
C23A C22A C21A 105.3(11) . .
C22A C23A H23D 109.5 . .
C22A C23A H23E 109.5 . .
H23D C23A H23E 109.5 . .
C22A C23A H23F 109.5 . .
H23D C23A H23F 109.5 . .
H23E C23A H23F 109.5 . .
C22A C24A H24D 109.5 . .
C22A C24A H24E 109.5 . .
H24D C24A H24E 109.5 . .
C22A C24A H24F 109.5 . .
H24D C24A H24F 109.5 . .
H24E C24A H24F 109.5 . .
C22A C25A H25D 109.5 . .
C22A C25A H25E 109.5 . .
H25D C25A H25E 109.5 . .
C22A C25A H25F 109.5 . .
H25D C25A H25F 109.5 . .
H25E C25A H25F 109.5 . .
C26A O11A Al3 135.8(8) . .
C26A O12A Al4A 129.4(10) . .
O11A C26A O12A 124.0(11) . .
O11A C26A C27A 115.8(10) . .
O12A C26A C27A 119.8(10) . .
C30A C27A C29A 109.5(11) . .
C30A C27A C26A 111.3(9) . .
C29A C27A C26A 108.9(10) . .
C30A C27A C28A 109.3(11) . .
C29A C27A C28A 110.3(12) . .
C26A C27A C28A 107.5(11) . .
C27A C28A H28D 109.5 . .
C27A C28A H28E 109.5 . .
H28D C28A H28E 109.5 . .
C27A C28A H28F 109.5 . .
H28D C28A H28F 109.5 . .
H28E C28A H28F 109.5 . .
C27A C29A H29D 109.5 . .
C27A C29A H29E 109.5 . .
H29D C29A H29E 109.5 . .
C27A C29A H29F 109.5 . .
H29D C29A H29F 109.5 . .
H29E C29A H29F 109.5 . .
C27A C30A H30D 109.5 . .
C27A C30A H30E 109.5 . .
H30D C30A H30E 109.5 . .
C27A C30A H30F 109.5 . .
H30D C30A H30F 109.5 . .
H30E C30A H30F 109.5 . .
C31A O13A Al4A 135.1(8) . .
C31A O14A Al5 134.4(12) . .
O13A C31A O14A 120.9(11) . .
O13A C31A C32A 114.7(10) . .
O14A C31A C32A 124.2(11) . .
C34A C32A C33A 116.3(14) . .
C34A C32A C35A 106.5(14) . .
C33A C32A C35A 106.1(14) . .
C34A C32A C31A 111.0(11) . .
C33A C32A C31A 108.2(12) . .
C35A C32A C31A 108.4(12) . .
C32A C33A H33D 109.5 . .
C32A C33A H33E 109.5 . .
H33D C33A H33E 109.5 . .
C32A C33A H33F 109.5 . .
H33D C33A H33F 109.5 . .
H33E C33A H33F 109.5 . .
C32A C34A H34D 109.5 . .
C32A C34A H34E 109.5 . .
H34D C34A H34E 109.5 . .
C32A C34A H34F 109.5 . .
H34D C34A H34F 109.5 . .
H34E C34A H34F 109.5 . .
C32A C35A H35D 109.5 . .
C32A C35A H35E 109.5 . .
H35D C35A H35E 109.5 . .
C32A C35A H35F 109.5 . .
H35D C35A H35F 109.5 . .
H35E C35A H35F 109.5 . .
C36A O15A Al4A 130.8(9) . .
C36A O16A Al5 133.2(8) . .
O16A C36A O15A 123.3(11) . .
O16A C36A C37A 117.8(10) . .
O15A C36A C37A 118.8(11) . .
C39A C37A C38A 109.9(15) . .
C39A C37A C40A 109.0(15) . .
C38A C37A C40A 110.8(15) . .
C39A C37A C36A 107.8(13) . .
C38A C37A C36A 109.1(13) . .
C40A C37A C36A 110.2(12) . .
C37A C38A H38D 109.5 . .
C37A C38A H38E 109.5 . .
H38D C38A H38E 109.5 . .
C37A C38A H38F 109.5 . .
H38D C38A H38F 109.5 . .
H38E C38A H38F 109.5 . .
C37A C39A H39D 109.5 . .
C37A C39A H39E 109.5 . .
H39D C39A H39E 109.5 . .
C37A C39A H39F 109.5 . .
H39D C39A H39F 109.5 . .
H39E C39A H39F 109.5 . .
C37A C40A H40D 109.5 . .
C37A C40A H40E 109.5 . .
H40D C40A H40E 109.5 . .
C37A C40A H40F 109.5 . .
H40D C40A H40F 109.5 . .
H40E C40A H40F 109.5 . .
C51A C50 C51 54.5(16) . .
C51A C50 N1A 138(2) . .
C51 C50 N1A 166.9(14) . .
C51A C50 N1 179(2) . .
C51 C50 N1 126.3(11) . .
N1A C50 N1 40.8(9) . .
C51A C50 H50A 73.5 . .
C51 C50 H50A 105.7 . .
N1A C50 H50A 80.3 . .
N1 C50 H50A 105.7 . .
C51A C50 H50B 74.1 . .
C51 C50 H50B 105.7 . .
N1A C50 H50B 83.1 . .
N1 C50 H50B 105.7 . .
H50A C50 H50B 106.2 . .
C50 N1 C50 133.3(15) . 2
C50 N1 H1A 103.9 . .
C50 N1 H1A 103.9 2 .
C50 N1 H1B 103.9 . .
C50 N1 H1B 103.9 2 .
H1A N1 H1B 105.4 . .
C50 C51 C52 122.1(17) . .
C50 C51 H51A 106.8 . .
C52 C51 H51A 106.8 . .
C50 C51 H51B 106.8 . .
C52 C51 H51B 106.8 . .
H51A C51 H51B 106.7 . .
C50 N1A C50 145.1(19) . 2
C50 N1A H1A1 100.6 . .
C50 N1A H1A1 100.6 2 .
C50 N1A H1A2 100.6 . .
C50 N1A H1A2 100.6 2 .
H1A1 N1A H1A2 104.3 . .
C50 C51A C52A 138(4) . .
C50 C51A H51C 102.7 . .
C52A C51A H51C 102.7 . .
C50 C51A H51D 102.7 . .
C52A C51A H51D 102.7 . .
H51C C51A H51D 105.0 . .
C51A C52A H52D 109.5 . .
C51A C52A H52E 109.5 . .
H52D C52A H52E 109.5 . .
C51A C52A H52F 109.5 . .
H52D C52A H52F 109.5 . .
H52E C52A H52F 109.5 . .

loop_
_geom_bond_atom_site_label_1
_geom_bond_atom_site_label_2
_geom_bond_distance
_geom_bond_site_symmetry_2
Al1 F1 1.870(3) 2
Al1 F1 1.870(3) .
Al1 O3A 1.873(10) .
Al1 O3A 1.873(10) 2
Al1 O1 1.884(9) .
Al1 O1 1.884(9) 2
Al1 O3 1.905(10) 2
Al1 O3 1.905(10) .
Al1 O1A 1.912(8) 2
Al1 O1A 1.912(8) .
Al3 O11A 1.785(9) .
Al3 O6 1.820(10) .
Al3 F2 1.840(3) .
Al3 F3 1.846(3) .
Al3 O9 1.862(8) .
Al3 O8A 1.880(8) .
Al3 O8 1.887(8) .
Al3 O9A 1.896(8) .
Al3 O6A 1.902(10) .
Al3 O11 1.985(10) .
Al5 O14 1.821(9) .
Al5 O14 1.821(9) 2
Al5 F4A 1.859(10) .
Al5 F4A 1.859(10) 2
Al5 F4 1.861(11) 2
Al5 F4 1.861(11) .
Al5 O16A 1.884(8) 2
Al5 O16A 1.884(8) .
Al5 O16 1.910(8) 2
Al5 O16 1.910(8) .
Al5 O14A 1.923(11) .
Al5 O14A 1.923(11) 2
F1 Al2 1.851(6) .
F1 Al2A 1.911(6) .
F2 Al2A 1.865(7) .
F2 Al2 1.940(6) .
F3 Al4 1.862(7) .
F3 Al4A 1.909(7) .
Al2 O5 1.868(9) .
Al2 O7 1.876(9) .
Al2 O2 1.889(9) .
Al2 O4 1.917(10) .
Al4 O10 1.857(9) .
Al4 O15 1.861(9) .
Al4 F4 1.876(13) .
Al4 O13 1.883(9) .
Al4 O12 1.901(9) .
O1 C1 1.254(11) .
O2 C1 1.259(11) .
C1 C2 1.525(11) .
C2 C5 1.506(12) .
C2 C3 1.507(12) .
C2 C4 1.511(12) .
C3 H3A 0.9600 .
C3 H3B 0.9600 .
C3 H3C 0.9600 .
C4 H4A 0.9600 .
C4 H4B 0.9600 .
C4 H4C 0.9600 .
C5 H5A 0.9600 .
C5 H5B 0.9600 .
C5 H5C 0.9600 .
O3 C6 1.274(11) .
O4 C6 1.263(12) .
C6 C7 1.521(11) .
C7 C9 1.509(11) .
C7 C8 1.516(12) .
C7 C10 1.526(12) .
C8 H8A 0.9600 .
C8 H8B 0.9600 .
C8 H8C 0.9600 .
C9 H9A 0.9600 .
C9 H9B 0.9600 .
C9 H9C 0.9600 .
C10 H10A 0.9600 .
C10 H10B 0.9600 .
C10 H10C 0.9600 .
O5 C11 1.252(11) .
O6 C11 1.247(11) .
C11 C12 1.520(11) .
C12 C15 1.490(11) .
C12 C13 1.519(11) .
C12 C14 1.523(12) .
C13 H13A 0.9600 .
C13 H13B 0.9600 .
C13 H13C 0.9600 .
C14 H14A 0.9600 .
C14 H14B 0.9600 .
C14 H14C 0.9600 .
C15 H15A 0.9600 .
C15 H15B 0.9600 .
C15 H15C 0.9600 .
O7 C16 1.254(11) .
O8 C16 1.271(11) .
C16 C17 1.521(10) .
C17 C19 1.506(12) .
C17 C18 1.510(12) .
C17 C20 1.512(12) .
C18 H18A 0.9600 .
C18 H18B 0.9600 .
C18 H18C 0.9600 .
C19 H19A 0.9600 .
C19 H19B 0.9600 .
C19 H19C 0.9600 .
C20 H20A 0.9600 .
C20 H20B 0.9600 .
C20 H20C 0.9600 .
O9 C21 1.264(12) .
O10 C21 1.264(11) .
C21 C22 1.523(11) .
C22 C25 1.503(12) .
C22 C24 1.511(12) .
C22 C23 1.517(12) .
C23 H23A 0.9600 .
C23 H23B 0.9600 .
C23 H23C 0.9600 .
C24 H24A 0.9600 .
C24 H24B 0.9600 .
C24 H24C 0.9600 .
C25 H25A 0.9600 .
C25 H25B 0.9600 .
C25 H25C 0.9600 .
O11 C26 1.273(11) .
O12 C26 1.272(11) .
C26 C27 1.527(11) .
C27 C29 1.509(11) .
C27 C30 1.518(11) .
C27 C28 1.521(11) .
C28 H28A 0.9600 .
C28 H28B 0.9600 .
C28 H28C 0.9600 .
C29 H29A 0.9600 .
C29 H29B 0.9600 .
C29 H29C 0.9600 .
C30 H30A 0.9600 .
C30 H30B 0.9600 .
C30 H30C 0.9600 .
O13 C31 1.255(11) .
O14 C31 1.248(11) .
C31 C32 1.517(11) .
C32 C35 1.494(11) .
C32 C33 1.520(11) .
C32 C34 1.525(11) .
C33 H33A 0.9600 .
C33 H33B 0.9600 .
C33 H33C 0.9600 .
C34 H34A 0.9600 .
C34 H34B 0.9600 .
C34 H34C 0.9600 .
C35 H35A 0.9600 .
C35 H35B 0.9600 .
C35 H35C 0.9600 .
O15 C36 1.258(11) .
O16 C36 1.258(11) .
C36 C37 1.529(10) .
C37 C39 1.508(12) .
C37 C38 1.510(11) .
C37 C40 1.512(12) .
C38 H38A 0.9600 .
C38 H38B 0.9600 .
C38 H38C 0.9600 .
C39 H39A 0.9600 .
C39 H39B 0.9600 .
C39 H39C 0.9600 .
C40 H40A 0.9600 .
C40 H40B 0.9600 .
C40 H40C 0.9600 .
Al2A O2A 1.863(9) .
Al2A O7A 1.884(8) .
Al2A O5A 1.885(9) .
Al2A O4A 1.897(9) .
Al4A O10A 1.873(9) .
Al4A O15A 1.874(9) .
Al4A F4A 1.876(12) .
Al4A O13A 1.884(9) .
Al4A O12A 1.897(10) .
O1A C1A 1.264(11) .
O2A C1A 1.256(11) .
C1A C2A 1.528(10) .
C2A C3A 1.502(12) .
C2A C4A 1.512(12) .
C2A C5A 1.512(12) .
C3A H3A1 0.9600 .
C3A H3A2 0.9600 .
C3A H3A3 0.9600 .
C4A H4A1 0.9600 .
C4A H4A2 0.9600 .
C4A H4A3 0.9600 .
C5A H5A1 0.9600 .
C5A H5A2 0.9600 .
C5A H5A3 0.9600 .
O3A C6A 1.258(11) .
O4A C6A 1.256(11) .
C6A C7A 1.522(11) .
C7A C8A 1.512(11) .
C7A C10A 1.514(11) .
C7A C9A 1.519(11) .
C8A H8A1 0.9600 .
C8A H8A2 0.9600 .
C8A H8A3 0.9600 .
C9A H9A1 0.9600 .
C9A H9A2 0.9600 .
C9A H9A3 0.9600 .
C10A H10D 0.9600 .
C10A H10E 0.9600 .
C10A H10F 0.9600 .
O5A C11A 1.272(11) .
O6A C11A 1.275(11) .
C11A C12A 1.530(10) .
C12A C14A 1.498(11) .
C12A C13A 1.519(11) .
C12A C15A 1.531(12) .
C13A H13D 0.9600 .
C13A H13E 0.9600 .
C13A H13F 0.9600 .
C14A H14D 0.9600 .
C14A H14E 0.9600 .
C14A H14F 0.9600 .
C15A H15D 0.9600 .
C15A H15E 0.9600 .
C15A H15F 0.9600 .
O7A C16A 1.258(11) .
O8A C16A 1.265(12) .
C16A C17A 1.518(11) .
C17A C19A 1.502(12) .
C17A C18A 1.508(12) .
C17A C20A 1.512(12) .
C18A H18D 0.9600 .
C18A H18E 0.9600 .
C18A H18F 0.9600 .
C19A H19D 0.9600 .
C19A H19E 0.9600 .
C19A H19F 0.9600 .
C20A H20D 0.9600 .
C20A H20E 0.9600 .
C20A H20F 0.9600 .
O9A C21A 1.264(11) .
O10A C21A 1.251(11) .
C21A C22A 1.528(10) .
C22A C25A 1.502(11) .
C22A C24A 1.512(11) .
C22A C23A 1.523(11) .
C23A H23D 0.9600 .
C23A H23E 0.9600 .
C23A H23F 0.9600 .
C24A H24D 0.9600 .
C24A H24E 0.9600 .
C24A H24F 0.9600 .
C25A H25D 0.9600 .
C25A H25E 0.9600 .
C25A H25F 0.9600 .
O11A C26A 1.258(11) .
O12A C26A 1.261(11) .
C26A C27A 1.516(11) .
C27A C30A 1.510(11) .
C27A C29A 1.516(11) .
C27A C28A 1.518(11) .
C28A H28D 0.9600 .
C28A H28E 0.9600 .
C28A H28F 0.9600 .
C29A H29D 0.9600 .
C29A H29E 0.9600 .
C29A H29F 0.9600 .
C30A H30D 0.9600 .
C30A H30E 0.9600 .
C30A H30F 0.9600 .
O13A C31A 1.271(11) .
O14A C31A 1.280(11) .
C31A C32A 1.528(11) .
C32A C34A 1.499(11) .
C32A C33A 1.501(11) .
C32A C35A 1.527(12) .
C33A H33D 0.9600 .
C33A H33E 0.9600 .
C33A H33F 0.9600 .
C34A H34D 0.9600 .
C34A H34E 0.9600 .
C34A H34F 0.9600 .
C35A H35D 0.9600 .
C35A H35E 0.9600 .
C35A H35F 0.9600 .
O15A C36A 1.268(10) .
O16A C36A 1.253(11) .
C36A C37A 1.522(11) .
C37A C39A 1.505(12) .
C37A C38A 1.506(12) .
C37A C40A 1.508(12) .
C38A H38D 0.9600 .
C38A H38E 0.9600 .
C38A H38F 0.9600 .
C39A H39D 0.9600 .
C39A H39E 0.9600 .
C39A H39F 0.9600 .
C40A H40D 0.9600 .
C40A H40E 0.9600 .
C40A H40F 0.9600 .
C50 C51A 1.00(4) .
C50 C51 1.31(2) .
C50 N1A 1.365(11) .
C50 N1 1.419(10) .
C50 H50A 0.9700 .
C50 H50B 0.9700 .
N1 C50 1.419(10) 2
N1 H1A 0.9000 .
N1 H1B 0.9000 .
C51 C52 1.531(18) .
C51 H51A 0.9700 .
C51 H51B 0.9700 .
C52 H52A 0.9600 .
C52 H52B 0.9600 .
C52 H52C 0.9600 .
N1A C50 1.365(11) 2
N1A H1A1 0.9700 .
N1A H1A2 0.9700 .
C51A C52A 1.52(2) .
C51A H51C 0.9700 .
C51A H51D 0.9700 .
C52A H52D 0.9600 .
C52A H52E 0.9600 .
C52A H52F 0.9600 .

loop_
_geom_hbond_atom_site_label_D
_geom_hbond_atom_site_label_H
_geom_hbond_atom_site_label_A
_geom_hbond_distance_DH
_geom_hbond_distance_HA
_geom_hbond_distance_DA
_geom_hbond_angle_DHA
N1 H1A F1 0.90 2.08 2.828(15) 140.4
N1 H1A F2 0.90 2.26 3.047(5) 145.7

loop_
_geom_torsion_atom_site_label_1
_geom_torsion_atom_site_label_2
_geom_torsion_atom_site_label_3
_geom_torsion_atom_site_label_4
_geom_torsion
_geom_torsion_site_symmetry_1
_geom_torsion_site_symmetry_4
F1 Al1 F1 Al2 147.6(3) 2 .
O3A Al1 F1 Al2 53.3(7) . .
O3A Al1 F1 Al2 -117.0(5) 2 .
O1 Al1 F1 Al2 -24.1(4) . .
O1 Al1 F1 Al2 -99(3) 2 .
O3 Al1 F1 Al2 -128.2(5) 2 .
O3 Al1 F1 Al2 63.5(6) . .
O1A Al1 F1 Al2 75(2) 2 .
O1A Al1 F1 Al2 -41.6(4) . .
F1 Al1 F1 Al2A 132.4(3) 2 .
O3A Al1 F1 Al2A 38.1(7) . .
O3A Al1 F1 Al2A -132.1(5) 2 .
O1 Al1 F1 Al2A -39.2(4) . .
O1 Al1 F1 Al2A -114(2) 2 .
O3 Al1 F1 Al2A -143.3(5) 2 .
O3 Al1 F1 Al2A 48.3(6) . .
O1A Al1 F1 Al2A 59(2) 2 .
O1A Al1 F1 Al2A -56.8(4) . .
O11A Al3 F2 Al2A -114.7(4) . .
O6 Al3 F2 Al2A 54.8(6) . .
F3 Al3 F2 Al2A 149.2(3) . .
O9 Al3 F2 Al2A -98.0(17) . .
O8A Al3 F2 Al2A -22.5(4) . .
O8 Al3 F2 Al2A -44.2(4) . .
O9A Al3 F2 Al2A 59.8(15) . .
O6A Al3 F2 Al2A 64.8(5) . .
O11 Al3 F2 Al2A -128.1(4) . .
O11A Al3 F2 Al2 -129.4(4) . .
O6 Al3 F2 Al2 40.1(6) . .
F3 Al3 F2 Al2 134.5(2) . .
O9 Al3 F2 Al2 -112.7(17) . .
O8A Al3 F2 Al2 -37.2(4) . .
O8 Al3 F2 Al2 -58.8(4) . .
O9A Al3 F2 Al2 45.2(15) . .
O6A Al3 F2 Al2 50.2(5) . .
O11 Al3 F2 Al2 -142.8(4) . .
O11A Al3 F3 Al4 51.6(5) . .
O6 Al3 F3 Al4 -115.9(5) . .
F2 Al3 F3 Al4 148.3(3) . .
O9 Al3 F3 Al4 -21.5(5) . .
O8A Al3 F3 Al4 -86.3(19) . .
O8 Al3 F3 Al4 62.1(15) . .
O9A Al3 F3 Al4 -43.5(4) . .
O6A Al3 F3 Al4 -128.3(5) . .
O11 Al3 F3 Al4 66.3(4) . .
O11A Al3 F3 Al4A 37.0(5) . .
O6 Al3 F3 Al4A -130.5(5) . .
F2 Al3 F3 Al4A 133.7(3) . .
O9 Al3 F3 Al4A -36.1(4) . .
O8A Al3 F3 Al4A -100.9(19) . .
O8 Al3 F3 Al4A 47.5(15) . .
O9A Al3 F3 Al4A -58.1(4) . .
O6A Al3 F3 Al4A -142.9(5) . .
O11 Al3 F3 Al4A 51.7(4) . .
Al1 F1 Al2 O5 132.1(4) . .
Al2A F1 Al2 O5 -163.5(16) . .
Al1 F1 Al2 O7 -46(6) . .
Al2A F1 Al2 O7 18(5) . .
Al1 F1 Al2 O2 39.8(5) . .
Al2A F1 Al2 O2 104.2(15) . .
Al1 F1 Al2 O4 -51.7(5) . .
Al2A F1 Al2 O4 12.6(13) . .
Al1 F1 Al2 F2 -138.1(2) . .
Al2A F1 Al2 F2 -73.8(13) . .
Al3 F2 Al2 F1 -144.0(2) . .
Al2A F2 Al2 F1 90.9(13) . .
Al3 F2 Al2 O5 -52.9(4) . .
Al2A F2 Al2 O5 -177.9(15) . .
Al3 F2 Al2 O7 41.1(4) . .
Al2A F2 Al2 O7 -83.9(14) . .
Al3 F2 Al2 O2 166(11) . .
Al2A F2 Al2 O2 41(10) . .
Al3 F2 Al2 O4 129.5(4) . .
Al2A F2 Al2 O4 4.4(13) . .
Al3 F3 Al4 O10 42.2(5) . .
Al4A F3 Al4 O10 105(2) . .
Al3 F3 Al4 O15 -49(7) . .
Al4A F3 Al4 O15 13(6) . .
Al3 F3 Al4 F4 -134.5(12) . .
Al4A F3 Al4 F4 -72(2) . .
Al3 F3 Al4 O13 132.4(4) . .
Al4A F3 Al4 O13 -165(2) . .
Al3 F3 Al4 O12 -50.9(5) . .
Al4A F3 Al4 O12 11.4(17) . .
O14 Al5 F4 Al4 31(3) . .
O14 Al5 F4 Al4 -137(2) 2 .
F4A Al5 F4 Al4 95(11) . .
F4A Al5 F4 Al4 127.1(16) 2 .
F4 Al5 F4 Al4 124(3) 2 .
O16A Al5 F4 Al4 -117(3) 2 .
O16A Al5 F4 Al4 -45(2) . .
O16 Al5 F4 Al4 29(8) 2 .
O16 Al5 F4 Al4 -68(2) . .
O14A Al5 F4 Al4 41(2) . .
O14A Al5 F4 Al4 -152(3) 2 .
O10 Al4 F4 Al5 110(11) . .
O15 Al4 F4 Al5 49(2) . .
F3 Al4 F4 Al5 -135(2) . .
O13 Al4 F4 Al5 -45(2) . .
O12 Al4 F4 Al5 137(3) . .
F1 Al1 O1 C1 -128(2) 2 .
F1 Al1 O1 C1 -15.1(19) . .
O3A Al1 O1 C1 -110(2) . .
O3A Al1 O1 C1 80(2) 2 .
O1 Al1 O1 C1 156(2) 2 .
O3 Al1 O1 C1 70(2) 2 .
O3 Al1 O1 C1 -99(2) . .
O1A Al1 O1 C1 174(2) 2 .
O1A Al1 O1 C1 55(2) . .
F1 Al2 O2 C1 -35(2) . .
O5 Al2 O2 C1 -127(2) . .
O7 Al2 O2 C1 139(2) . .
O4 Al2 O2 C1 51(2) . .
F2 Al2 O2 C1 15(12) . .
Al1 O1 C1 O2 25(4) . .
Al1 O1 C1 C2 -162.2(12) . .
Al2 O2 C1 O1 8(4) . .
Al2 O2 C1 C2 -164.8(12) . .
O1 C1 C2 C5 -85(2) . .
O2 C1 C2 C5 88(2) . .
O1 C1 C2 C3 155(2) . .
O2 C1 C2 C3 -32(2) . .
O1 C1 C2 C4 35(2) . .
O2 C1 C2 C4 -152(2) . .
F1 Al1 O3 C6 -131(2) 2 .
F1 Al1 O3 C6 -43(2) . .
O3A Al1 O3 C6 96(5) . .
O3A Al1 O3 C6 -59(41) 2 .
O1 Al1 O3 C6 53(2) . .
O1 Al1 O3 C6 135(2) 2 .
O3 Al1 O3 C6 -87(2) 2 .
O1A Al1 O3 C6 139(2) 2 .
O1A Al1 O3 C6 45(2) . .
F1 Al2 O4 C6 7(2) . .
O5 Al2 O4 C6 63(8) . .
O7 Al2 O4 C6 -173(2) . .
O2 Al2 O4 C6 -85(2) . .
F2 Al2 O4 C6 94(2) . .
Al2 O4 C6 O3 8(4) . .
Al2 O4 C6 C7 -178.3(13) . .
Al1 O3 C6 O4 17(4) . .
Al1 O3 C6 C7 -156.5(14) . .
O4 C6 C7 C9 174(2) . .
O3 C6 C7 C9 -12(3) . .
O4 C6 C7 C8 -63(3) . .
O3 C6 C7 C8 111(3) . .
O4 C6 C7 C10 54(3) . .
O3 C6 C7 C10 -133(3) . .
F1 Al2 O5 C11 128.4(18) . .
O7 Al2 O5 C11 -51.7(18) . .
O2 Al2 O5 C11 -140.2(18) . .
O4 Al2 O5 C11 72(8) . .
F2 Al2 O5 C11 41.5(18) . .
O11A Al3 O6 C11 137(2) . .
F2 Al3 O6 C11 -2(2) . .
F3 Al3 O6 C11 -93(2) . .
O9 Al3 O6 C11 173(2) . .
O8A Al3 O6 C11 92(2) . .
O8 Al3 O6 C11 87(2) . .
O9A Al3 O6 C11 179(2) . .
O6A Al3 O6 C11 -42(3) . .
O11 Al3 O6 C11 -56(10) . .
Al3 O6 C11 O5 -13(4) . .
Al3 O6 C11 C12 170.7(13) . .
Al2 O5 C11 O6 -14(4) . .
Al2 O5 C11 C12 162.0(11) . .
O6 C11 C12 C15 -179.0(19) . .
O5 C11 C12 C15 4(3) . .
O6 C11 C12 C13 57(2) . .
O5 C11 C12 C13 -120(2) . .
O6 C11 C12 C14 -59(2) . .
O5 C11 C12 C14 125(2) . .
F1 Al2 O7 C16 -86(6) . .
O5 Al2 O7 C16 95.4(18) . .
O2 Al2 O7 C16 -172.5(19) . .
O4 Al2 O7 C16 -80.8(19) . .
F2 Al2 O7 C16 5.3(18) . .
O11A Al3 O8 C16 149.3(18) . .
O6 Al3 O8 C16 -43.8(17) . .
F2 Al3 O8 C16 51.7(17) . .
F3 Al3 O8 C16 138.2(17) . .
O9 Al3 O8 C16 -137.2(17) . .
O8A Al3 O8 C16 -55.8(19) . .
O9A Al3 O8 C16 -116.8(17) . .
O6A Al3 O8 C16 -30.9(18) . .
O11 Al3 O8 C16 134.0(17) . .
Al2 O7 C16 O8 -18(4) . .
Al2 O7 C16 C17 162.3(12) . .
Al3 O8 C16 O7 -19(3) . .
Al3 O8 C16 C17 161.0(12) . .
O7 C16 C17 C19 -112(2) . .
O8 C16 C17 C19 68(2) . .
O7 C16 C17 C18 9(3) . .
O8 C16 C17 C18 -171(2) . .
O7 C16 C17 C20 130(2) . .
O8 C16 C17 C20 -50(3) . .
O11A Al3 O9 C21 -118.8(18) . .
O6 Al3 O9 C21 71.0(18) . .
F2 Al3 O9 C21 -136.1(18) . .
F3 Al3 O9 C21 -23.5(17) . .
O8A Al3 O9 C21 147.2(17) . .
O8 Al3 O9 C21 169.8(17) . .
O9A Al3 O9 C21 55.6(18) . .
O6A Al3 O9 C21 61.7(18) . .
O11 Al3 O9 C21 -106.3(17) . .
O15 Al4 O10 C21 135.6(18) . .
F3 Al4 O10 C21 -39.9(18) . .
F4 Al4 O10 C21 74(12) . .
O13 Al4 O10 C21 -130.2(18) . .
O12 Al4 O10 C21 47.6(18) . .
Al4 O10 C21 O9 10(3) . .
Al4 O10 C21 C22 -158.9(13) . .
Al3 O9 C21 O10 32(3) . .
Al3 O9 C21 C22 -158.8(12) . .
O10 C21 C22 C25 -28(3) . .
O9 C21 C22 C25 163(2) . .
O10 C21 C22 C24 -148(2) . .
O9 C21 C22 C24 42(3) . .
O10 C21 C22 C23 92(2) . .
O9 C21 C22 C23 -77(2) . .
O11A Al3 O11 C26 82(2) . .
O6 Al3 O11 C26 -87(10) . .
F2 Al3 O11 C26 -141.2(15) . .
F3 Al3 O11 C26 -49.3(15) . .
O9 Al3 O11 C26 44.3(15) . .
O8A Al3 O11 C26 125.8(15) . .
O8 Al3 O11 C26 129.7(15) . .
O9A Al3 O11 C26 37.1(16) . .
O6A Al3 O11 C26 -99(2) . .
O10 Al4 O12 C26 -88.9(19) . .
O15 Al4 O12 C26 -177.8(19) . .
F3 Al4 O12 C26 2.1(19) . .
F4 Al4 O12 C26 93(2) . .
O13 Al4 O12 C26 58(10) . .
Al4 O12 C26 O11 8(4) . .
Al4 O12 C26 C27 -178.6(11) . .
Al3 O11 C26 O12 24(3) . .
Al3 O11 C26 C27 -149.7(11) . .
O12 C26 C27 C29 154.2(18) . .
O11 C26 C27 C29 -32(2) . .
O12 C26 C27 C30 32(2) . .
O11 C26 C27 C30 -153.4(19) . .
O12 C26 C27 C28 -86(2) . .
O11 C26 C27 C28 89(2) . .
O10 Al4 O13 C31 -135.9(16) . .
O15 Al4 O13 C31 -46.9(17) . .
F3 Al4 O13 C31 133.0(16) . .
F4 Al4 O13 C31 42.6(18) . .
O12 Al4 O13 C31 77(9) . .
O14 Al5 O14 C31 133(2) 2 .
F4A Al5 O14 C31 -5(2) . .
F4A Al5 O14 C31 -89(2) 2 .
F4 Al5 O14 C31 -95(2) 2 .
F4 Al5 O14 C31 2(2) . .
O16A Al5 O14 C31 175(2) 2 .
O16A Al5 O14 C31 90(2) . .
O16 Al5 O14 C31 -179(2) 2 .
O16 Al5 O14 C31 88(2) . .
O14A Al5 O14 C31 -34(2) . .
O14A Al5 O14 C31 -129(9) 2 .
Al5 O14 C31 O13 -8(4) . .
Al5 O14 C31 C32 171.7(13) . .
Al4 O13 C31 O14 -20(3) . .
Al4 O13 C31 C32 159.7(11) . .
O14 C31 C32 C35 -173.7(17) . .
O13 C31 C32 C35 6(2) . .
O14 C31 C32 C33 65.2(18) . .
O13 C31 C32 C33 -115(2) . .
O14 C31 C32 C34 -53(2) . .
O13 C31 C32 C34 127(2) . .
O10 Al4 O15 C36 -173.7(18) . .
F3 Al4 O15 C36 -82(8) . .
F4 Al4 O15 C36 3(2) . .
O13 Al4 O15 C36 96.2(18) . .
O12 Al4 O15 C36 -80.5(18) . .
O14 Al5 O16 C36 -46.6(16) . .
O14 Al5 O16 C36 145.3(17) 2 .
F4A Al5 O16 C36 49.3(18) . .
F4A Al5 O16 C36 121(3) 2 .
F4 Al5 O16 C36 148(6) 2 .
F4 Al5 O16 C36 51.6(18) . .
O16A Al5 O16 C36 -138.1(17) 2 .
O16A Al5 O16 C36 -51.2(16) . .
O16 Al5 O16 C36 -117.3(16) 2 .
O14A Al5 O16 C36 -31.8(16) . .
O14A Al5 O16 C36 135.6(16) 2 .
Al4 O15 C36 O16 -19(3) . .
Al4 O15 C36 C37 167.4(11) . .
Al5 O16 C36 O15 -17(3) . .
Al5 O16 C36 C37 156.0(12) . .
O15 C36 C37 C39 -133(2) . .
O16 C36 C37 C39 53(2) . .
O15 C36 C37 C38 -13(2) . .
O16 C36 C37 C38 172.7(18) . .
O15 C36 C37 C40 107(2) . .
O16 C36 C37 C40 -67(2) . .
Al3 F2 Al2A O2A -22(8) . .
Al2 F2 Al2A O2A 41(7) . .
Al3 F2 Al2A O7A 42.0(4) . .
Al2 F2 Al2A O7A 105.3(14) . .
Al3 F2 Al2A O5A -49.7(4) . .
Al2 F2 Al2A O5A 13.5(12) . .
Al3 F2 Al2A O4A 130.3(4) . .
Al2 F2 Al2A O4A -166.4(15) . .
Al3 F2 Al2A F1 -138.8(2) . .
Al2 F2 Al2A F1 -75.5(13) . .
Al2 F1 Al2A O2A -84.0(14) . .
Al1 F1 Al2A O2A 40.3(5) . .
Al2 F1 Al2A F2 92.8(14) . .
Al1 F1 Al2A F2 -142.9(2) . .
Al2 F1 Al2A O7A 117(15) . .
Al1 F1 Al2A O7A -119(14) . .
Al2 F1 Al2A O5A 5.6(12) . .
Al1 F1 Al2A O5A 129.9(3) . .
Al2 F1 Al2A O4A -176.7(16) . .
Al1 F1 Al2A O4A -52.4(5) . .
Al3 F3 Al4A O10A 40.6(5) . .
Al4 F3 Al4A O10A -85.5(19) . .
Al3 F3 Al4A O15A -114(41) . .
Al4 F3 Al4A O15A 120(42) . .
Al3 F3 Al4A F4A -144.3(10) . .
Al4 F3 Al4A F4A 90(2) . .
Al3 F3 Al4A O13A 128.0(3) . .
Al4 F3 Al4A O13A 2.0(17) . .
Al3 F3 Al4A O12A -51.2(5) . .
Al4 F3 Al4A O12A -177(2) . .
O14 Al5 F4A Al4A 59(3) . .
O14 Al5 F4A Al4A -110(2) 2 .
F4A Al5 F4A Al4A 155(4) 2 .
F4 Al5 F4A Al4A 151.1(16) 2 .
F4 Al5 F4A Al4A -57(8) . .
O16A Al5 F4A Al4A -122(6) 2 .
O16A Al5 F4A Al4A -17(3) . .
O16 Al5 F4A Al4A 83(5) 2 .
O16 Al5 F4A Al4A -40(3) . .
O14A Al5 F4A Al4A 68(2) . .
O14A Al5 F4A Al4A -124(3) 2 .
O10A Al4A F4A Al5 -68(13) . .
O15A Al4A F4A Al5 37(3) . .
O13A Al4A F4A Al5 -56(3) . .
O12A Al4A F4A Al5 126(3) . .
F3 Al4A F4A Al5 -144(3) . .
F1 Al1 O1A C1A 120(2) 2 .
F1 Al1 O1A C1A 47.2(17) . .
O3A Al1 O1A C1A -48.3(18) . .
O3A Al1 O1A C1A 142.1(18) 2 .
O1 Al1 O1A C1A -63(2) . .
O1 Al1 O1A C1A -140.4(18) 2 .
O3 Al1 O1A C1A 131.2(18) 2 .
O3 Al1 O1A C1A -36.4(18) . .
O1A Al1 O1A C1A -124.1(18) 2 .
F2 Al2A O2A C1A -111(8) . .
O7A Al2A O2A C1A -175(2) . .
O5A Al2A O2A C1A -84(2) . .
O4A Al2A O2A C1A 96(2) . .
F1 Al2A O2A C1A 5(2) . .
Al2A O2A C1A O1A -19(4) . .
Al2A O2A C1A C2A 170.4(11) . .
Al1 O1A C1A O2A -15(4) . .
Al1 O1A C1A C2A 155.6(12) . .
O2A C1A C2A C3A -39(3) . .
O1A C1A C2A C3A 150(2) . .
O2A C1A C2A C4A -162(2) . .
O1A C1A C2A C4A 27(2) . .
O2A C1A C2A C5A 80(2) . .
O1A C1A C2A C5A -91(2) . .
F1 Al1 O3A C6A -91(2) 2 .
F1 Al1 O3A C6A -2(2) . .
O3A Al1 O3A C6A 134(2) 2 .
O1 Al1 O3A C6A 92(2) . .
O1 Al1 O3A C6A 174(2) 2 .
O3 Al1 O3A C6A -74(41) 2 .
O3 Al1 O3A C6A -44(3) . .
O1A Al1 O3A C6A -178(3) 2 .
O1A Al1 O3A C6A 87(2) . .
O2A Al2A O4A C6A -48(2) . .
F2 Al2A O4A C6A 133.5(19) . .
O7A Al2A O4A C6A -136(2) . .
O5A Al2A O4A C6A 132(14) . .
F1 Al2A O4A C6A 46(2) . .
Al2A O4A C6A O3A -21(4) . .
Al2A O4A C6A C7A 154.4(12) . .
Al1 O3A C6A O4A -8(4) . .
Al1 O3A C6A C7A 176.5(15) . .
O4A C6A C7A C8A -79(3) . .
O3A C6A C7A C8A 97(3) . .
O4A C6A C7A C10A 40(3) . .
O3A C6A C7A C10A -144(2) . .
O4A C6A C7A C9A 160(2) . .
O3A C6A C7A C9A -24(3) . .
O2A Al2A O5A C11A -178.1(17) . .
F2 Al2A O5A C11A 0.3(17) . .
O7A Al2A O5A C11A -90.6(17) . .
O4A Al2A O5A C11A 2(15) . .
F1 Al2A O5A C11A 87.7(17) . .
O11A Al3 O6A C11A 61(72) . .
O6 Al3 O6A C11A 93(4) . .
F2 Al3 O6A C11A -47.4(16) . .
F3 Al3 O6A C11A -138.9(16) . .
O9 Al3 O6A C11A 129.3(16) . .
O8A Al3 O6A C11A 47.9(16) . .
O8 Al3 O6A C11A 38.6(17) . .
O9A Al3 O6A C11A 131.6(17) . .
O11 Al3 O6A C11A -90(2) . .
Al2A O5A C11A O6A 13(3) . .
Al2A O5A C11A C12A -167.9(10) . .
Al3 O6A C11A O5A 19(3) . .
Al3 O6A C11A C12A -160.0(12) . .
O5A C11A C12A C14A 176.2(17) . .
O6A C11A C12A C14A -5(3) . .
O5A C11A C12A C13A -60(2) . .
O6A C11A C12A C13A 119(2) . .
O5A C11A C12A C15A 58(2) . .
O6A C11A C12A C15A -123(2) . .
O2A Al2A O7A C16A 139.4(19) . .
F2 Al2A O7A C16A -37.4(18) . .
O5A Al2A O7A C16A 49.8(19) . .
O4A Al2A O7A C16A -127.9(19) . .
F1 Al2A O7A C16A -62(15) . .
O11A Al3 O8A C16A 73.6(16) . .
O6 Al3 O8A C16A -117.9(17) . .
F2 Al3 O8A C16A -23.2(16) . .
F3 Al3 O8A C16A -148.3(18) . .
O9 Al3 O8A C16A 146.1(17) . .
O8 Al3 O8A C16A 50.0(17) . .
O9A Al3 O8A C16A 168.6(16) . .
O6A Al3 O8A C16A -106.5(17) . .
O11 Al3 O8A C16A 60.1(17) . .
Al2A O7A C16A O8A 5(4) . .
Al2A O7A C16A C17A -166.2(12) . .
Al3 O8A C16A O7A 35(3) . .
Al3 O8A C16A C17A -153.7(11) . .
O7A C16A C17A C19A -25(3) . .
O8A C16A C17A C19A 163(2) . .
O7A C16A C17A C18A 96(3) . .
O8A C16A C17A C18A -76(3) . .
O7A C16A C17A C20A -145(2) . .
O8A C16A C17A C20A 43(3) . .
O11A Al3 O9A C21A -45.2(16) . .
O6 Al3 O9A C21A 145.5(17) . .
F2 Al3 O9A C21A 140.3(17) . .
F3 Al3 O9A C21A 50.8(16) . .
O9 Al3 O9A C21A -50.6(17) . .
O8A Al3 O9A C21A -136.2(16) . .
O8 Al3 O9A C21A -116.3(16) . .
O6A Al3 O9A C21A 135.3(17) . .
O11 Al3 O9A C21A -31.4(17) . .
O15A Al4A O10A C21A -176.5(19) . .
F4A Al4A O10A C21A -72(11) . .
O13A Al4A O10A C21A -83.4(19) . .
O12A Al4A O10A C21A 94.6(19) . .
F3 Al4A O10A C21A 3.8(19) . .
Al4A O10A C21A O9A -15(4) . .
Al4A O10A C21A C22A 165.0(11) . .
Al3 O9A C21A O10A -20(3) . .
Al3 O9A C21A C22A 159.9(10) . .
O10A C21A C22A C25A -37(2) . .
O9A C21A C22A C25A 142.6(17) . .
O10A C21A C22A C24A -160(2) . .
O9A C21A C22A C24A 20(2) . .
O10A C21A C22A C23A 82(2) . .
O9A C21A C22A C23A -98(2) . .
O6 Al3 O11A C26A 132(3) . .
F2 Al3 O11A C26A -88(2) . .
F3 Al3 O11A C26A 3(2) . .
O9 Al3 O11A C26A 95(2) . .
O8A Al3 O11A C26A 176(2) . .
O8 Al3 O11A C26A -174(2) . .
O9A Al3 O11A C26A 93(2) . .
O6A Al3 O11A C26A 163(100) . .
O11 Al3 O11A C26A -45(2) . .
O10A Al4A O12A C26A -52(2) . .
O15A Al4A O12A C26A -138.8(19) . .
F4A Al4A O12A C26A 127(2) . .
O13A Al4A O12A C26A 19(20) . .
F3 Al4A O12A C26A 42(2) . .
Al3 O11A C26A O12A -17(4) . .
Al3 O11A C26A C27A 170.2(10) . .
Al4A O12A C26A O11A -14(4) . .
Al4A O12A C26A C27A 159.3(11) . .
O11A C26A C27A C30A -172.2(19) . .
O12A C26A C27A C30A 14(3) . .
O11A C26A C27A C29A -51(2) . .
O12A C26A C27A C29A 135(2) . .
O11A C26A C27A C28A 68(2) . .
O12A C26A C27A C28A -105(2) . .
O10A Al4A O13A C31A -176.2(19) . .
O15A Al4A O13A C31A -89.2(19) . .
F4A Al4A O13A C31A 5(2) . .
O12A Al4A O13A C31A 113(18) . .
F3 Al4A O13A C31A 90.2(19) . .
O14 Al5 O14A C31A 104(4) . .
O14 Al5 O14A C31A -6(10) 2 .
F4A Al5 O14A C31A -46(2) . .
F4A Al5 O14A C31A -130(2) 2 .
F4 Al5 O14A C31A -137(2) 2 .
F4 Al5 O14A C31A -40(2) . .
O16A Al5 O14A C31A 135(2) 2 .
O16A Al5 O14A C31A 51(2) . .
O16 Al5 O14A C31A 138(2) 2 .
O16 Al5 O14A C31A 43(2) . .
O14A Al5 O14A C31A -88(2) 2 .
Al4A O13A C31A O14A 12(3) . .
Al4A O13A C31A C32A -172.2(11) . .
Al5 O14A C31A O13A 16(4) . .
Al5 O14A C31A C32A -159.0(13) . .
O13A C31A C32A C34A 167(2) . .
O14A C31A C32A C34A -17(3) . .
O13A C31A C32A C33A -64(2) . .
O14A C31A C32A C33A 111(3) . .
O13A C31A C32A C35A 51(2) . .
O14A C31A C32A C35A -134(2) . .
O10A Al4A O15A C36A 135.3(13) . .
F4A Al4A O15A C36A -39.8(16) . .
O13A Al4A O15A C36A 47.9(13) . .
O12A Al4A O15A C36A -132.9(13) . .
F3 Al4A O15A C36A -71(41) . .
O14 Al5 O16A C36A -115.4(13) . .
O14 Al5 O16A C36A 75.4(14) 2 .
F4A Al5 O16A C36A -21.2(17) . .
F4A Al5 O16A C36A -103(8) 2 .
F4 Al5 O16A C36A -136(3) 2 .
F4 Al5 O16A C36A -16.3(18) . .
O16A Al5 O16A C36A 151.5(15) 2 .
O16 Al5 O16A C36A 174.4(15) 2 .
O16 Al5 O16A C36A 59.9(15) . .
O14A Al5 O16A C36A -101.6(13) . .
O14A Al5 O16A C36A 67.0(14) 2 .
Al5 O16A C36A O15A 26(2) . .
Al5 O16A C36A C37A -152.3(12) . .
Al4A O15A C36A O16A 14(2) . .
Al4A O15A C36A C37A -168.1(12) . .
O16A C36A C37A C39A 116.3(19) . .
O15A C36A C37A C39A -62(2) . .
O16A C36A C37A C38A -124.4(19) . .
O15A C36A C37A C38A 58(2) . .
O16A C36A C37A C40A -3(2) . .
O15A C36A C37A C40A 179.4(18) . .
C51A C50 N1 C50 -23(100) . 2
C51 C50 N1 C50 -177.4(14) . 2
N1A C50 N1 C50 0.000(2) . 2
C51A C50 C51 C52 2(3) . .
N1A C50 C51 C52 174(4) . .
N1 C50 C51 C52 -178.7(16) . .
C51A C50 N1A C50 179(3) . 2
C51 C50 N1A C50 9(5) . 2
N1 C50 N1A C50 0.000(1) . 2
C51 C50 C51A C52A 1(3) . .
N1A C50 C51A C52A -176(3) . .
N1 C50 C51A C52A -154(100) . .
